data_4107185
loop_
_publ_author_name
'Xing Lu'
'Koji Nakajima'
'Yuko Iiduka'
'Hidefumi Nikawa'
'Naomi Mizorogi'
'Zdenek Slanina'
'Takahiro Tsuchiya'
'Shigeru Nagase'
'Takeshi Akasaka'

_publ_section_title
;
 Structural Elucidation and Regioselective Functionalization of An
 Unexplored Carbide Cluster Metallofullerene Sc2C2@Cs(6)-C82
;
_journal_name_full 'Journal of the American Chemical Society'
_journal_page_first 19553
_journal_page_last 19558
_journal_paper_doi 10.1021/ja208841w
_journal_volume 133
_journal_year 2011
_chemical_formula_moiety 'Sc2 C84 C21H19N 1.5(C6H14) 0.5(C7H8)'
_chemical_formula_sum 'C117.5 H44 N Sc2'
_chemical_formula_weight 1559.46
_chemical_name_common Sc2C2@Cs(6)-C82Triphenyle
_chemical_name_systematic
; 
 Sc2C2@Cs(6)-C82Triphenylemethyl pyrrolidine 
;
_space_group_IT_number 2
_symmetry_cell_setting triclinic
_symmetry_space_group_name_Hall '-P 1'
_symmetry_space_group_name_H-M 'P -1'
_atom_sites_solution_hydrogens geom
_atom_sites_solution_primary direct
_atom_sites_solution_secondary difmap
_audit_creation_method SHELXL-97
_cell_angle_alpha 71.951(5)
_cell_angle_beta 73.731(5)
_cell_angle_gamma 77.086(5)
_cell_formula_units_Z 2
_cell_length_a 11.048(4)
_cell_length_b 16.791(6)
_cell_length_c 19.079(7)
_cell_measurement_temperature 100(2)
_cell_volume 3194(2)
_computing_structure_refinement 'SHELXL-97 (Sheldrick, 1997)'
_computing_structure_solution 'SHELXS-97 (Sheldrick, 1990)'
_diffrn_ambient_temperature 100(2)
_diffrn_measured_fraction_theta_full 0.939
_diffrn_measured_fraction_theta_max 0.939
_diffrn_radiation_monochromator graphite
_diffrn_radiation_source 'fine-focus sealed tube'
_diffrn_radiation_type MoK\a
_diffrn_radiation_wavelength 0.71073
_diffrn_reflns_av_R_equivalents 0.0445
_diffrn_reflns_av_sigmaI/netI 0.1073
_diffrn_reflns_limit_h_max 11
_diffrn_reflns_limit_h_min -11
_diffrn_reflns_limit_k_max 18
_diffrn_reflns_limit_k_min -18
_diffrn_reflns_limit_l_max 16
_diffrn_reflns_limit_l_min -19
_diffrn_reflns_number 11023
_diffrn_reflns_theta_full 22.46
_diffrn_reflns_theta_max 22.46
_diffrn_reflns_theta_min 1.49
_exptl_absorpt_coefficient_mu 0.283
_exptl_absorpt_correction_T_max 0.9916
_exptl_absorpt_correction_T_min 0.9561
_exptl_absorpt_correction_type multi-scan
_exptl_crystal_colour Black
_exptl_crystal_density_diffrn 1.621
_exptl_crystal_description Plate
_exptl_crystal_F_000 1596
_exptl_crystal_size_max 0.16
_exptl_crystal_size_mid 0.10
_exptl_crystal_size_min 0.03
_refine_diff_density_max 0.546
_refine_diff_density_min -0.428
_refine_diff_density_rms 0.073
_refine_ls_extinction_coef 0.0056(7)
_refine_ls_extinction_expression Fc^*^=kFc[1+0.001xFc^2^\l^3^/sin(2\q)]^-1/4^
_refine_ls_extinction_method SHELXL
_refine_ls_goodness_of_fit_ref 1.054
_refine_ls_hydrogen_treatment mixed
_refine_ls_matrix_type full
_refine_ls_number_parameters 1383
_refine_ls_number_reflns 7811
_refine_ls_number_restraints 5793
_refine_ls_restrained_S_all 0.863
_refine_ls_R_factor_all 0.1589
_refine_ls_R_factor_gt 0.0935
_refine_ls_shift/su_max 0.000
_refine_ls_shift/su_mean 0.000
_refine_ls_structure_factor_coef Fsqd
_refine_ls_weighting_details 'calc w=1/[\s^2^(Fo^2^)+(0.0855P)^2^+13.8946P] where P=(Fo^2^+2Fc^2^)/3'
_refine_ls_weighting_scheme calc
_refine_ls_wR_factor_gt 0.2089
_refine_ls_wR_factor_ref 0.2478
_reflns_number_gt 4586
_reflns_number_total 7811
_reflns_threshold_expression >2sigma(I)
_cod_data_source_file ja208841w_si_002.cif
_cod_data_source_block Sc2C2@Cs(6)-C82Triphenyle
_cod_original_cell_volume 3194.1(19)
_cod_original_formula_sum 'C117.50 H44 N Sc2'
_cod_database_code 4107185

loop_
_symmetry_equiv_pos_as_xyz
'x, y, z'
'-x, -y, -z'

loop_
_atom_site_label
_atom_site_type_symbol
_atom_site_fract_x
_atom_site_fract_y
_atom_site_fract_z
_atom_site_U_iso_or_equiv
_atom_site_adp_type
_atom_site_occupancy
_atom_site_symmetry_multiplicity
_atom_site_calc_flag
_atom_site_refinement_flags
_atom_site_disorder_assembly
_atom_site_disorder_group
Sc1A Sc 0.5498(4) 0.6070(3) 0.6281(3) 0.0297(12) Uani 0.348(2) 1 d PD A 1
Sc2A Sc 0.7315(3) 0.62898(19) 0.7730(2) 0.0304(10) Uani 0.348(2) 1 d PD A 1
C1CA C 0.5520(12) 0.6603(11) 0.7260(11) 0.0375(7) Uani 0.348(2) 1 d PD A 1
C2CA C 0.6369(19) 0.6900(8) 0.6749(8) 0.0375(7) Uani 0.348(2) 1 d PD A 1
Sc1B Sc 0.6229(5) 0.5328(2) 0.7688(2) 0.0375(7) Uani 0.3087(18) 1 d PD B 2
Sc2B Sc 0.6590(4) 0.7271(2) 0.5817(2) 0.0375(7) Uani 0.3087(18) 1 d PD B 2
C1CB C 0.5511(14) 0.6684(8) 0.7023(12) 0.0375(7) Uani 0.3087(18) 1 d PD B 2
C2CB C 0.6575(19) 0.6724(8) 0.7055(9) 0.0375(7) Uani 0.3087(18) 1 d PD B 2
Sc1C Sc 0.7006(10) 0.5356(5) 0.7443(5) 0.0375(7) Uani 0.1480(15) 1 d PD C 3
Sc2C Sc 0.4671(8) 0.7207(5) 0.6379(5) 0.0375(7) Uani 0.1480(15) 1 d PD C 3
C1CC C 0.597(3) 0.6747(12) 0.7220(17) 0.0375(7) Uani 0.1480(15) 1 d PD C 3
C2CC C 0.6628(18) 0.6692(13) 0.6607(17) 0.0375(7) Uani 0.1480(15) 1 d PD C 3
Sc1D Sc 0.6018(9) 0.6042(6) 0.6105(6) 0.0375(7) Uani 0.1954(19) 1 d PD D 4
Sc2D Sc 0.6109(7) 0.6285(4) 0.8120(3) 0.0375(7) Uani 0.1954(19) 1 d PD D 4
C1CD C 0.569(3) 0.6868(12) 0.6939(15) 0.0375(7) Uani 0.1954(19) 1 d PD D 4
C2CD C 0.682(2) 0.657(2) 0.6855(10) 0.0375(7) Uani 0.1954(19) 1 d PD D 4
C1WA C 0.6080(11) 0.9922(9) 0.7889(7) 0.0208(14) Uani 0.657(2) 1 d PD A 5
H1W1 H 0.5856 0.9824 0.8446 0.025 Uiso 0.657(2) 1 calc PR A 5
H1W2 H 0.6943 1.0086 0.7682 0.025 Uiso 0.657(2) 1 calc PR A 5
C2WA C 0.544(4) 1.0530(15) 0.6741(12) 0.0208(14) Uani 0.657(2) 1 d PD A 5
H2W1 H 0.6242 1.0757 0.6450 0.025 Uiso 0.657(2) 1 calc PR A 5
H2W2 H 0.4737 1.0837 0.6488 0.025 Uiso 0.657(2) 1 calc PR A 5
C1WB C 0.550(8) 1.048(3) 0.678(2) 0.0208(14) Uani 0.343(2) 1 d PD C 7
H1W3 H 0.6278 1.0733 0.6505 0.025 Uiso 0.343(2) 1 calc PR A 7
H1W4 H 0.4808 1.0786 0.6512 0.025 Uiso 0.343(2) 1 calc PR A 7
C2WB C 0.633(2) 0.9991(18) 0.7734(14) 0.0208(14) Uani 0.343(2) 1 d PD C 7
H2W3 H 0.6291 0.9859 0.8282 0.025 Uiso 0.343(2) 1 calc PR A 7
H2W4 H 0.7095 1.0260 0.7444 0.025 Uiso 0.343(2) 1 calc PR A 7
C3W C 0.4894(5) 1.1394(3) 0.7679(3) 0.0205(13) Uani 1 1 d . A .
C1X C 0.4476(5) 1.1310(3) 0.8534(3) 0.0250(14) Uani 1 1 d . . .
C2X C 0.4559(5) 1.1960(3) 0.8822(3) 0.0273(14) Uani 1 1 d . . .
H2X H 0.4967 1.2425 0.8495 0.033 Uiso 1 1 calc R . .
C3X C 0.4054(6) 1.1937(4) 0.9579(4) 0.0386(17) Uani 1 1 d . . .
H3X H 0.4093 1.2393 0.9764 0.046 Uiso 1 1 calc R . .
C4X C 0.3500(6) 1.1256(4) 1.0058(4) 0.0436(18) Uani 1 1 d . . .
H4X H 0.3173 1.1233 1.0579 0.052 Uiso 1 1 calc R . .
C5X C 0.3413(6) 1.0605(4) 0.9789(4) 0.0445(18) Uani 1 1 d . . .
H5X H 0.3032 1.0131 1.0124 0.053 Uiso 1 1 calc R . .
C6X C 0.3885(6) 1.0643(4) 0.9027(4) 0.0366(16) Uani 1 1 d . . .
H6X H 0.3798 1.0200 0.8841 0.044 Uiso 1 1 calc R . .
C1Y C 0.3696(5) 1.1895(3) 0.7392(3) 0.0200(13) Uani 1 1 d . . .
C2Y C 0.3437(5) 1.2769(3) 0.7245(3) 0.0273(14) Uani 1 1 d . . .
H2Y H 0.4062 1.3072 0.7252 0.033 Uiso 1 1 calc R . .
C3Y C 0.2285(5) 1.3212(4) 0.7086(3) 0.0295(15) Uani 1 1 d . . .
H3Y H 0.2122 1.3811 0.6993 0.035 Uiso 1 1 calc R . .
C4Y C 0.1379(5) 1.2782(3) 0.7065(4) 0.0324(15) Uani 1 1 d . . .
H4Y H 0.0589 1.3085 0.6955 0.039 Uiso 1 1 calc R . .
C5Y C 0.1613(5) 1.1916(3) 0.7201(3) 0.0303(15) Uani 1 1 d . . .
H5Y H 0.0995 1.1620 0.7175 0.036 Uiso 1 1 calc R . .
C6Y C 0.2765(5) 1.1473(3) 0.7379(3) 0.0297(15) Uani 1 1 d . . .
H6Y H 0.2911 1.0872 0.7492 0.036 Uiso 1 1 calc R . .
C1Z C 0.6095(5) 1.1826(3) 0.7292(3) 0.0203(13) Uani 1 1 d . . .
C2Z C 0.6321(5) 1.2262(3) 0.6529(3) 0.0229(14) Uani 1 1 d . . .
H2Z H 0.5674 1.2363 0.6259 0.028 Uiso 1 1 calc R . .
C3Z C 0.7470(5) 1.2549(3) 0.6157(3) 0.0279(14) Uani 1 1 d . . .
H3Z H 0.7611 1.2836 0.5633 0.033 Uiso 1 1 calc R . .
C4Z C 0.8413(5) 1.2424(3) 0.6538(4) 0.0312(15) Uani 1 1 d . . .
H4Z H 0.9199 1.2628 0.6282 0.037 Uiso 1 1 calc R . .
C5Z C 0.8204(5) 1.1997(3) 0.7296(4) 0.0293(15) Uani 1 1 d . . .
H5Z H 0.8845 1.1914 0.7566 0.035 Uiso 1 1 calc R . .
C6Z C 0.7069(5) 1.1692(3) 0.7664(3) 0.0243(14) Uani 1 1 d . . .
H6Z H 0.6949 1.1384 0.8182 0.029 Uiso 1 1 calc R . .
N1 N 0.5138(4) 1.0546(2) 0.7538(2) 0.0217(11) Uani 1 1 d D . .
C1A C 0.5973(6) 0.9144(4) 0.7654(4) 0.0222(7) Uani 0.657(2) 1 d PD A 5
C2A C 0.5592(7) 0.9544(5) 0.6874(4) 0.0222(7) Uani 0.657(2) 1 d PD A 5
C3A C 0.6458(16) 0.9287(18) 0.6202(10) 0.0222(7) Uani 0.348(2) 1 d PD A 5
C4A C 0.7695(18) 0.8750(14) 0.6204(10) 0.0222(7) Uani 0.348(2) 1 d PD A 5
C5A C 0.8101(18) 0.8438(11) 0.6940(9) 0.0222(7) Uani 0.348(2) 1 d PD A 5
C6A C 0.7275(18) 0.8548(14) 0.7595(10) 0.0222(7) Uani 0.348(2) 1 d PD A 5
C7A C 0.7170(15) 0.7885(11) 0.8257(11) 0.0222(7) Uani 0.348(2) 1 d PD A 5
C8A C 0.5869(12) 0.7873(10) 0.8629(13) 0.0222(7) Uani 0.348(2) 1 d PD A 5
C9A C 0.5116(16) 0.8577(13) 0.8241(12) 0.0222(7) Uani 0.348(2) 1 d PD A 5
C10A C 0.3939(15) 0.8538(10) 0.8219(9) 0.0222(7) Uani 0.348(2) 1 d PD A 5
C11A C 0.3518(16) 0.8904(12) 0.7525(8) 0.0222(7) Uani 0.348(2) 1 d PD A 5
C12A C 0.4336(17) 0.9288(16) 0.6883(9) 0.0222(7) Uani 0.348(2) 1 d PD A 5
C13A C 0.4385(17) 0.9154(14) 0.6184(10) 0.0222(7) Uani 0.348(2) 1 d PD A 5
C14A C 0.5689(13) 0.9205(15) 0.5748(12) 0.0222(7) Uani 0.348(2) 1 d PD A 5
C15A C 0.6193(12) 0.8824(11) 0.5171(11) 0.0222(7) Uani 0.348(2) 1 d PD A 5
C16A C 0.7521(15) 0.8445(11) 0.5046(11) 0.0222(7) Uani 0.348(2) 1 d PD A 5
C17A C 0.8202(16) 0.8332(11) 0.5622(10) 0.0222(7) Uani 0.348(2) 1 d PD A 5
C18A C 0.9292(18) 0.7514(9) 0.5793(8) 0.0222(7) Uani 0.348(2) 1 d PD A 5
C19A C 0.9593(18) 0.7234(8) 0.6510(8) 0.0222(7) Uani 0.348(2) 1 d PD A 5
C20A C 0.9069(19) 0.7657(10) 0.7019(8) 0.0222(7) Uani 0.348(2) 1 d PD A 5
C21A C 0.9026(18) 0.7060(8) 0.7691(9) 0.0222(7) Uani 0.348(2) 1 d PD A 5
C22A C 0.8057(15) 0.7118(9) 0.8313(9) 0.0222(7) Uani 0.348(2) 1 d PD A 5
C23A C 0.7581(14) 0.6339(9) 0.8801(11) 0.0222(7) Uani 0.348(2) 1 d PD A 5
C24A C 0.6359(11) 0.6339(8) 0.9106(10) 0.0222(7) Uani 0.348(2) 1 d PD A 5
C25A C 0.5399(13) 0.7089(9) 0.9020(12) 0.0222(7) Uani 0.348(2) 1 d PD A 5
C26A C 0.4151(13) 0.7029(8) 0.8978(10) 0.0222(7) Uani 0.348(2) 1 d PD A 5
C27A C 0.3430(16) 0.7752(9) 0.8586(11) 0.0222(7) Uani 0.348(2) 1 d PD A 5
C28A C 0.2581(14) 0.7693(7) 0.8186(7) 0.0222(7) Uani 0.348(2) 1 d PD A 5
C29A C 0.2751(19) 0.8348(10) 0.7470(8) 0.0222(7) Uani 0.348(2) 1 d PD A 5
C30A C 0.2797(17) 0.8164(9) 0.6805(7) 0.0222(7) Uani 0.348(2) 1 d PD A 5
C31A C 0.3645(17) 0.8614(12) 0.6100(9) 0.0222(7) Uani 0.348(2) 1 d PD A 5
C32A C 0.4227(14) 0.8181(10) 0.5492(9) 0.0222(7) Uani 0.348(2) 1 d PD A 5
C33A C 0.5496(14) 0.8381(11) 0.4973(12) 0.0222(7) Uani 0.348(2) 1 d PD A 5
C34A C 0.6505(11) 0.7687(8) 0.4664(9) 0.0222(7) Uani 0.348(2) 1 d PD A 5
C35A C 0.7662(12) 0.7757(7) 0.4720(9) 0.0222(7) Uani 0.348(2) 1 d PD A 5
C36A C 0.8561(13) 0.7010(7) 0.4867(9) 0.0222(7) Uani 0.348(2) 1 d PD A 5
C37A C 0.9425(15) 0.6927(8) 0.5368(9) 0.0222(7) Uani 0.348(2) 1 d PD A 5
C38A C 0.9710(14) 0.6049(7) 0.5687(7) 0.0222(7) Uani 0.348(2) 1 d PD A 5
C39A C 0.9893(13) 0.5745(7) 0.6443(7) 0.0222(7) Uani 0.348(2) 1 d PD A 5
C40A C 0.9930(19) 0.6352(8) 0.6836(7) 0.0222(7) Uani 0.348(2) 1 d PD A 5
C41A C 0.9544(13) 0.6216(7) 0.7586(7) 0.0222(7) Uani 0.348(2) 1 d PD A 5
C42A C 0.9075(13) 0.5469(7) 0.8082(8) 0.0222(7) Uani 0.348(2) 1 d PD A 5
C43A C 0.8026(12) 0.5522(7) 0.8744(8) 0.0222(7) Uani 0.348(2) 1 d PD A 5
C44A C 0.7064(11) 0.5045(8) 0.8916(9) 0.0222(7) Uani 0.348(2) 1 d PD A 5
C45A C 0.6009(12) 0.5532(9) 0.9162(12) 0.0222(7) Uani 0.348(2) 1 d PD A 5
C46A C 0.4803(13) 0.5469(9) 0.9142(10) 0.0222(7) Uani 0.348(2) 1 d PD A 5
C47A C 0.3812(14) 0.6202(8) 0.9034(10) 0.0222(7) Uani 0.348(2) 1 d PD A 5
C48A C 0.2862(17) 0.6189(8) 0.8663(10) 0.0222(7) Uani 0.348(2) 1 d PD A 5
C49A C 0.2311(14) 0.6918(7) 0.8208(7) 0.0222(7) Uani 0.348(2) 1 d PD A 5
C50A C 0.218(2) 0.6774(8) 0.7518(7) 0.0222(7) Uani 0.348(2) 1 d PD A 5
C51A C 0.2487(18) 0.7343(9) 0.6824(7) 0.0222(7) Uani 0.348(2) 1 d PD A 5
C52A C 0.3026(16) 0.6986(8) 0.6182(8) 0.0222(7) Uani 0.348(2) 1 d PD A 5
C53A C 0.3864(16) 0.7432(9) 0.5517(10) 0.0222(7) Uani 0.348(2) 1 d PD A 5
C54A C 0.4726(11) 0.6770(7) 0.5156(9) 0.0222(7) Uani 0.348(2) 1 d PD A 5
C55A C 0.6097(11) 0.6898(7) 0.4779(8) 0.0222(7) Uani 0.348(2) 1 d PD A 5
C56A C 0.7049(13) 0.6123(8) 0.4909(12) 0.0222(7) Uani 0.348(2) 1 d PD A 5
C57A C 0.8280(13) 0.6210(7) 0.4941(8) 0.0222(7) Uani 0.348(2) 1 d PD A 5
C58A C 0.9028(13) 0.5599(8) 0.5456(8) 0.0222(7) Uani 0.348(2) 1 d PD A 5
C59A C 0.8486(12) 0.4861(8) 0.5955(7) 0.0222(7) Uani 0.348(2) 1 d PD A 5
C60A C 0.8777(13) 0.4541(9) 0.6663(7) 0.0222(7) Uani 0.348(2) 1 d PD A 5
C61A C 0.9505(15) 0.4973(8) 0.6912(7) 0.0222(7) Uani 0.348(2) 1 d PD A 5
C62A C 0.9062(14) 0.4841(8) 0.7706(7) 0.0222(7) Uani 0.348(2) 1 d PD A 5
C63A C 0.8031(12) 0.4302(10) 0.7978(8) 0.0222(7) Uani 0.348(2) 1 d PD A 5
C64A C 0.6960(10) 0.4425(8) 0.8557(7) 0.0222(7) Uani 0.348(2) 1 d PD A 5
C65A C 0.5794(11) 0.4298(10) 0.8520(8) 0.0222(7) Uani 0.348(2) 1 d PD A 5
C66A C 0.4774(14) 0.4755(11) 0.8838(11) 0.0222(7) Uani 0.348(2) 1 d PD A 5
C67A C 0.3918(15) 0.4811(10) 0.8421(9) 0.0222(7) Uani 0.348(2) 1 d PD A 5
C68A C 0.2953(16) 0.5518(9) 0.8338(8) 0.0222(7) Uani 0.348(2) 1 d PD A 5
C69A C 0.2554(16) 0.5868(8) 0.7628(7) 0.0222(7) Uani 0.348(2) 1 d PD A 5
C70A C 0.3080(15) 0.5527(9) 0.7025(7) 0.0222(7) Uani 0.348(2) 1 d PD A 5
C71A C 0.3224(17) 0.6117(9) 0.6273(8) 0.0222(7) Uani 0.348(2) 1 d PD A 5
C72A C 0.4300(12) 0.6005(7) 0.5540(8) 0.0222(7) Uani 0.348(2) 1 d PD A 5
C73A C 0.5235(11) 0.5238(7) 0.5661(7) 0.0222(7) Uani 0.348(2) 1 d PD A 5
C74A C 0.6605(11) 0.5314(8) 0.5351(8) 0.0222(7) Uani 0.348(2) 1 d PD A 5
C75A C 0.7294(13) 0.4743(9) 0.5888(7) 0.0222(7) Uani 0.348(2) 1 d PD A 5
C76A C 0.6385(10) 0.4347(10) 0.6539(6) 0.0222(7) Uani 0.348(2) 1 d PD A 5
C77A C 0.6684(13) 0.4064(11) 0.7259(7) 0.0222(7) Uani 0.348(2) 1 d PD A 5
C78A C 0.5656(12) 0.4086(13) 0.7902(8) 0.0222(7) Uani 0.348(2) 1 d PD A 5
C79A C 0.4448(14) 0.4450(11) 0.7816(7) 0.0222(7) Uani 0.348(2) 1 d PD A 5
C80A C 0.4104(13) 0.4766(10) 0.7109(7) 0.0222(7) Uani 0.348(2) 1 d PD A 5
C81A C 0.5144(12) 0.4674(9) 0.6424(7) 0.0222(7) Uani 0.348(2) 1 d PD A 5
C82A C 0.7876(14) 0.4146(12) 0.7306(8) 0.0222(7) Uani 0.348(2) 1 d PD A 5
C3B C 0.7153(19) 0.8510(14) 0.7670(10) 0.0260(8) Uani 0.3087(18) 1 d PD A 6
C4B C 0.807(2) 0.8321(12) 0.7004(9) 0.0260(8) Uani 0.3087(18) 1 d PD A 6
C5B C 0.775(2) 0.8774(16) 0.6254(10) 0.0260(8) Uani 0.3087(18) 1 d PD A 6
C6B C 0.6588(18) 0.926(2) 0.6205(11) 0.0260(8) Uani 0.3087(18) 1 d PD A 6
C7B C 0.5930(14) 0.9198(18) 0.5698(15) 0.0260(8) Uani 0.3087(18) 1 d PD A 6
C8B C 0.463(2) 0.9173(18) 0.6069(12) 0.0260(8) Uani 0.3087(18) 1 d PD A 6
C9B C 0.444(2) 0.929(2) 0.6797(10) 0.0260(8) Uani 0.3087(18) 1 d PD A 6
C10B C 0.3558(19) 0.8940(13) 0.7372(8) 0.0260(8) Uani 0.3087(18) 1 d PD A 6
C11B C 0.3830(17) 0.8574(12) 0.8110(10) 0.0260(8) Uani 0.3087(18) 1 d PD A 6
C12B C 0.4998(17) 0.8592(14) 0.8226(13) 0.0260(8) Uani 0.3087(18) 1 d PD A 6
C13B C 0.5617(13) 0.7875(11) 0.8676(14) 0.0260(8) Uani 0.3087(18) 1 d PD A 6
C14B C 0.6978(17) 0.7851(11) 0.8355(12) 0.0260(8) Uani 0.3087(18) 1 d PD A 6
C15B C 0.7812(15) 0.7112(10) 0.8474(10) 0.0260(8) Uani 0.3087(18) 1 d PD A 6
C16B C 0.889(2) 0.6992(9) 0.7856(9) 0.0260(8) Uani 0.3087(18) 1 d PD A 6
C17B C 0.895(2) 0.7567(11) 0.7107(9) 0.0260(8) Uani 0.3087(18) 1 d PD A 6
C18B C 0.956(2) 0.7224(9) 0.6353(8) 0.0260(8) Uani 0.3087(18) 1 d PD A 6
C19B C 0.915(2) 0.7649(9) 0.5675(9) 0.0260(8) Uani 0.3087(18) 1 d PD A 6
C20B C 0.838(2) 0.8372(14) 0.5620(12) 0.0260(8) Uani 0.3087(18) 1 d PD A 6
C21B C 0.7770(17) 0.8381(13) 0.5093(14) 0.0260(8) Uani 0.3087(18) 1 d PD A 6
C22B C 0.6519(14) 0.8737(14) 0.5144(14) 0.0260(8) Uani 0.3087(18) 1 d PD A 6
C23B C 0.5712(14) 0.8311(14) 0.4935(15) 0.0260(8) Uani 0.3087(18) 1 d PD A 6
C24B C 0.4522(16) 0.8281(11) 0.5298(10) 0.0260(8) Uani 0.3087(18) 1 d PD A 6
C25B C 0.3911(19) 0.8649(14) 0.5932(10) 0.0260(8) Uani 0.3087(18) 1 d PD A 6
C26B C 0.296(2) 0.8256(12) 0.6545(8) 0.0260(8) Uani 0.3087(18) 1 d PD A 6
C27B C 0.278(2) 0.8425(11) 0.7256(8) 0.0260(8) Uani 0.3087(18) 1 d PD A 6
C28B C 0.2521(17) 0.7811(8) 0.7951(8) 0.0260(8) Uani 0.3087(18) 1 d PD A 6
C29B C 0.3247(18) 0.7818(9) 0.8479(11) 0.0260(8) Uani 0.3087(18) 1 d PD A 6
C30B C 0.3828(15) 0.7077(9) 0.8892(11) 0.0260(8) Uani 0.3087(18) 1 d PD A 6
C31B C 0.5093(14) 0.7110(9) 0.9014(15) 0.0260(8) Uani 0.3087(18) 1 d PD A 6
C32B C 0.6002(12) 0.6317(9) 0.9145(12) 0.0260(8) Uani 0.3087(18) 1 d PD A 6
C33B C 0.7422(16) 0.6356(10) 0.8921(12) 0.0260(8) Uani 0.3087(18) 1 d PD A 6
C34B C 0.8395(14) 0.5721(9) 0.8512(10) 0.0260(8) Uani 0.3087(18) 1 d PD A 6
C35B C 0.9262(15) 0.6102(8) 0.7924(7) 0.0260(8) Uani 0.3087(18) 1 d PD A 6
C36B C 0.9817(15) 0.5766(8) 0.7287(7) 0.0260(8) Uani 0.3087(18) 1 d PD A 6
C37B C 0.9995(19) 0.6337(8) 0.6507(7) 0.0260(8) Uani 0.3087(18) 1 d PD A 6
C38B C 0.9914(17) 0.5869(7) 0.6026(8) 0.0260(8) Uani 0.3087(18) 1 d PD A 6
C39B C 0.9416(15) 0.6272(8) 0.5367(9) 0.0260(8) Uani 0.3087(18) 1 d PD A 6
C40B C 0.9125(16) 0.7189(8) 0.5168(9) 0.0260(8) Uani 0.3087(18) 1 d PD A 6
C41B C 0.8222(14) 0.7634(8) 0.4804(11) 0.0260(8) Uani 0.3087(18) 1 d PD A 6
C42B C 0.7387(14) 0.7234(8) 0.4621(11) 0.0260(8) Uani 0.3087(18) 1 d PD A 6
C43B C 0.6039(13) 0.7587(9) 0.4688(12) 0.0260(8) Uani 0.3087(18) 1 d PD A 6
C44B C 0.5134(12) 0.7050(7) 0.4947(9) 0.0260(8) Uani 0.3087(18) 1 d PD A 6
C45B C 0.4167(16) 0.7481(9) 0.5335(10) 0.0260(8) Uani 0.3087(18) 1 d PD A 6
C46B C 0.3278(17) 0.7091(9) 0.5932(8) 0.0260(8) Uani 0.3087(18) 1 d PD A 6
C47B C 0.265(2) 0.7422(9) 0.6587(8) 0.0260(8) Uani 0.3087(18) 1 d PD A 6
C48B C 0.223(2) 0.6870(9) 0.7312(8) 0.0260(8) Uani 0.3087(18) 1 d PD A 6
C49B C 0.2225(17) 0.7039(8) 0.7981(8) 0.0260(8) Uani 0.3087(18) 1 d PD A 6
C50B C 0.2674(17) 0.6255(9) 0.8497(10) 0.0260(8) Uani 0.3087(18) 1 d PD A 6
C51B C 0.3536(19) 0.6253(9) 0.8901(14) 0.0260(8) Uani 0.3087(18) 1 d PD A 6
C52B C 0.4468(14) 0.5496(10) 0.9049(12) 0.0260(8) Uani 0.3087(18) 1 d PD A 6
C53B C 0.5675(12) 0.5551(10) 0.9177(14) 0.0260(8) Uani 0.3087(18) 1 d PD A 6
C54B C 0.6606(13) 0.4834(9) 0.8921(10) 0.0260(8) Uani 0.3087(18) 1 d PD A 6
C55B C 0.7976(15) 0.4968(11) 0.8529(10) 0.0260(8) Uani 0.3087(18) 1 d PD A 6
C56B C 0.8594(15) 0.4593(10) 0.7878(8) 0.0260(8) Uani 0.3087(18) 1 d PD A 6
C57B C 0.9509(16) 0.5010(10) 0.7266(8) 0.0260(8) Uani 0.3087(18) 1 d PD A 6
C58B C 0.9587(16) 0.5076(10) 0.6468(8) 0.0260(8) Uani 0.3087(18) 1 d PD A 6
C59B C 0.8733(14) 0.4674(10) 0.6284(7) 0.0260(8) Uani 0.3087(18) 1 d PD A 6
C60B C 0.8318(14) 0.5054(10) 0.5618(8) 0.0260(8) Uani 0.3087(18) 1 d PD A 6
C61B C 0.8682(16) 0.5854(8) 0.5139(9) 0.0260(8) Uani 0.3087(18) 1 d PD A 6
C62B C 0.7669(14) 0.6318(8) 0.4789(11) 0.0260(8) Uani 0.3087(18) 1 d PD A 6
C63B C 0.6658(12) 0.5773(9) 0.5047(10) 0.0260(8) Uani 0.3087(18) 1 d PD A 6
C64B C 0.5366(11) 0.6130(7) 0.5166(9) 0.0260(8) Uani 0.3087(18) 1 d PD A 6
C65B C 0.4491(13) 0.5692(8) 0.5743(9) 0.0260(8) Uani 0.3087(18) 1 d PD A 6
C66B C 0.3470(18) 0.6153(9) 0.6066(9) 0.0260(8) Uani 0.3087(18) 1 d PD A 6
C67B C 0.3158(17) 0.5641(9) 0.6785(7) 0.0260(8) Uani 0.3087(18) 1 d PD A 6
C68B C 0.2508(17) 0.5980(9) 0.7404(8) 0.0260(8) Uani 0.3087(18) 1 d PD A 6
C69B C 0.2845(17) 0.5587(9) 0.8128(8) 0.0260(8) Uani 0.3087(18) 1 d PD A 6
C70B C 0.3749(15) 0.4881(11) 0.8243(9) 0.0260(8) Uani 0.3087(18) 1 d PD A 6
C71B C 0.4528(16) 0.4810(12) 0.8773(13) 0.0260(8) Uani 0.3087(18) 1 d PD A 6
C72B C 0.5957(12) 0.4337(11) 0.8740(10) 0.0260(8) Uani 0.3087(18) 1 d PD A 6
C73B C 0.6551(11) 0.3957(10) 0.8106(8) 0.0260(8) Uani 0.3087(18) 1 d PD A 6
C74B C 0.7865(13) 0.4094(11) 0.7683(8) 0.0260(8) Uani 0.3087(18) 1 d PD A 6
C75B C 0.7876(14) 0.4220(11) 0.6902(8) 0.0260(8) Uani 0.3087(18) 1 d PD A 6
C76B C 0.6616(11) 0.4187(11) 0.6844(7) 0.0260(8) Uani 0.3087(18) 1 d PD A 6
C77B C 0.6200(12) 0.4594(10) 0.6167(8) 0.0260(8) Uani 0.3087(18) 1 d PD A 6
C78B C 0.4884(13) 0.4921(10) 0.6218(8) 0.0260(8) Uani 0.3087(18) 1 d PD A 6
C79B C 0.4045(15) 0.4905(11) 0.6904(8) 0.0260(8) Uani 0.3087(18) 1 d PD A 6
C80B C 0.4419(14) 0.4496(11) 0.7595(7) 0.0260(8) Uani 0.3087(18) 1 d PD A 6
C81B C 0.5782(13) 0.4072(11) 0.7562(8) 0.0260(8) Uani 0.3087(18) 1 d PD A 6
C82B C 0.7081(13) 0.4995(10) 0.5563(9) 0.0260(8) Uani 0.3087(18) 1 d PD A 6
C1C C 0.5735(10) 0.9542(7) 0.6778(6) 0.0142(13) Uani 0.343(2) 1 d PD C 7
C2C C 0.6324(9) 0.9155(6) 0.7489(5) 0.0142(13) Uani 0.343(2) 1 d PD C 7
C3C C 0.564(2) 0.8533(17) 0.8133(14) 0.0142(13) Uani 0.1480(15) 1 d PD C 7
C4C C 0.442(2) 0.8314(16) 0.8169(15) 0.0142(13) Uani 0.1480(15) 1 d PD C 7
C5C C 0.381(3) 0.8748(18) 0.7509(13) 0.0142(13) Uani 0.1480(15) 1 d PD C 7
C6C C 0.446(3) 0.924(2) 0.6858(12) 0.0142(13) Uani 0.1480(15) 1 d PD C 7
C7C C 0.445(3) 0.915(2) 0.6152(15) 0.0142(13) Uani 0.1480(15) 1 d PD C 7
C8C C 0.5668(17) 0.918(2) 0.5650(17) 0.0142(13) Uani 0.1480(15) 1 d PD C 7
C9C C 0.6450(19) 0.929(3) 0.6075(14) 0.0142(13) Uani 0.1480(15) 1 d PD C 7
C10C C 0.7680(19) 0.8966(18) 0.5952(12) 0.0142(13) Uani 0.1480(15) 1 d PD C 7
C11C C 0.831(2) 0.8644(15) 0.6569(10) 0.0142(13) Uani 0.1480(15) 1 d PD C 7
C12C C 0.766(2) 0.8652(16) 0.7296(11) 0.0142(13) Uani 0.1480(15) 1 d PD C 7
C13C C 0.781(2) 0.7938(12) 0.7907(12) 0.0142(13) Uani 0.1480(15) 1 d PD C 7
C14C C 0.6585(17) 0.7896(13) 0.8444(17) 0.0142(13) Uani 0.1480(15) 1 d PD C 7
C15C C 0.6291(15) 0.7143(12) 0.8939(15) 0.0142(13) Uani 0.1480(15) 1 d PD C 7
C16C C 0.500(2) 0.6976(12) 0.9097(19) 0.0142(13) Uani 0.1480(15) 1 d PD C 7
C17C C 0.411(2) 0.7527(13) 0.8658(16) 0.0142(13) Uani 0.1480(15) 1 d PD C 7
C18C C 0.303(3) 0.7142(11) 0.8482(14) 0.0142(13) Uani 0.1480(15) 1 d PD C 7
C19C C 0.252(3) 0.7574(11) 0.7842(14) 0.0142(13) Uani 0.1480(15) 1 d PD C 7
C20C C 0.285(3) 0.8308(17) 0.7414(12) 0.0142(13) Uani 0.1480(15) 1 d PD C 7
C21C C 0.280(3) 0.8293(18) 0.6717(12) 0.0142(13) Uani 0.1480(15) 1 d PD C 7
C22C C 0.362(3) 0.866(2) 0.6074(13) 0.0142(13) Uani 0.1480(15) 1 d PD C 7
C23C C 0.402(2) 0.8257(17) 0.5453(14) 0.0142(13) Uani 0.1480(15) 1 d PD C 7
C24C C 0.5189(15) 0.8240(15) 0.5046(16) 0.0142(13) Uani 0.1480(15) 1 d PD C 7
C25C C 0.6134(16) 0.8657(16) 0.5135(17) 0.0142(13) Uani 0.1480(15) 1 d PD C 7
C26C C 0.7454(18) 0.8292(14) 0.5005(16) 0.0142(13) Uani 0.1480(15) 1 d PD C 7
C27C C 0.8223(19) 0.8487(14) 0.5395(14) 0.0142(13) Uani 0.1480(15) 1 d PD C 7
C28C C 0.921(2) 0.7906(11) 0.5689(12) 0.0142(13) Uani 0.1480(15) 1 d PD C 7
C29C C 0.923(2) 0.7912(11) 0.6450(9) 0.0142(13) Uani 0.1480(15) 1 d PD C 7
C30C C 0.942(2) 0.7183(10) 0.7015(9) 0.0142(13) Uani 0.1480(15) 1 d PD C 7
C31C C 0.868(3) 0.7201(11) 0.7802(11) 0.0142(13) Uani 0.1480(15) 1 d PD C 7
C32C C 0.834(2) 0.6399(11) 0.8351(12) 0.0142(13) Uani 0.1480(15) 1 d PD C 7
C33C C 0.714(2) 0.6402(11) 0.8981(15) 0.0142(13) Uani 0.1480(15) 1 d PD C 7
C34C C 0.6241(15) 0.5720(13) 0.9218(16) 0.0142(13) Uani 0.1480(15) 1 d PD C 7
C35C C 0.5009(17) 0.6078(10) 0.9312(14) 0.0142(13) Uani 0.1480(15) 1 d PD C 7
C36C C 0.4101(18) 0.5714(11) 0.9159(15) 0.0142(13) Uani 0.1480(15) 1 d PD C 7
C37C C 0.307(2) 0.6255(11) 0.8794(14) 0.0142(13) Uani 0.1480(15) 1 d PD C 7
C38C C 0.276(2) 0.5770(10) 0.8399(11) 0.0142(13) Uani 0.1480(15) 1 d PD C 7
C39C C 0.237(2) 0.6164(10) 0.7701(10) 0.0142(13) Uani 0.1480(15) 1 d PD C 7
C40C C 0.219(3) 0.7083(10) 0.7456(11) 0.0142(13) Uani 0.1480(15) 1 d PD C 7
C41C C 0.238(3) 0.7525(11) 0.6736(11) 0.0142(13) Uani 0.1480(15) 1 d PD C 7
C42C C 0.283(2) 0.7127(11) 0.6137(11) 0.0142(13) Uani 0.1480(15) 1 d PD C 7
C43C C 0.371(2) 0.7508(11) 0.5447(13) 0.0142(13) Uani 0.1480(15) 1 d PD C 7
C44C C 0.4686(17) 0.6987(10) 0.5100(15) 0.0142(13) Uani 0.1480(15) 1 d PD C 7
C45C C 0.5629(16) 0.7447(11) 0.4829(17) 0.0142(13) Uani 0.1480(15) 1 d PD C 7
C46C C 0.6891(17) 0.7089(11) 0.4712(15) 0.0142(13) Uani 0.1480(15) 1 d PD C 7
C47C C 0.7882(19) 0.7465(12) 0.4812(16) 0.0142(13) Uani 0.1480(15) 1 d PD C 7
C48C C 0.899(2) 0.6941(11) 0.5045(16) 0.0142(13) Uani 0.1480(15) 1 d PD C 7
C49C C 0.959(2) 0.7140(11) 0.5502(12) 0.0142(13) Uani 0.1480(15) 1 d PD C 7
C50C C 0.998(3) 0.6370(10) 0.6057(10) 0.0142(13) Uani 0.1480(15) 1 d PD C 7
C51C C 0.978(3) 0.6365(11) 0.6807(10) 0.0142(13) Uani 0.1480(15) 1 d PD C 7
C52C C 0.947(3) 0.5596(12) 0.7389(9) 0.0142(13) Uani 0.1480(15) 1 d PD C 7
C53C C 0.876(2) 0.5641(12) 0.8144(12) 0.0142(13) Uani 0.1480(15) 1 d PD C 7
C54C C 0.8067(19) 0.4886(14) 0.8437(16) 0.0142(13) Uani 0.1480(15) 1 d PD C 7
C55C C 0.6725(16) 0.4994(15) 0.8929(17) 0.0142(13) Uani 0.1480(15) 1 d PD C 7
C56C C 0.5756(16) 0.4568(14) 0.8834(14) 0.0142(13) Uani 0.1480(15) 1 d PD C 7
C57C C 0.4456(17) 0.4953(14) 0.8948(15) 0.0142(13) Uani 0.1480(15) 1 d PD C 7
C58C C 0.359(2) 0.4997(14) 0.8473(12) 0.0142(13) Uani 0.1480(15) 1 d PD C 7
C59C C 0.4083(18) 0.4592(15) 0.7861(11) 0.0142(13) Uani 0.1480(15) 1 d PD C 7
C60C C 0.3639(19) 0.4954(14) 0.7202(10) 0.0142(13) Uani 0.1480(15) 1 d PD C 7
C61C C 0.277(3) 0.5740(11) 0.7126(11) 0.0142(13) Uani 0.1480(15) 1 d PD C 7
C62C C 0.298(2) 0.6210(11) 0.6357(11) 0.0142(13) Uani 0.1480(15) 1 d PD C 7
C63C C 0.4041(18) 0.5683(11) 0.5954(13) 0.0142(13) Uani 0.1480(15) 1 d PD C 7
C64C C 0.4925(16) 0.6068(9) 0.5322(12) 0.0142(13) Uani 0.1480(15) 1 d PD C 7
C65C C 0.6170(17) 0.5665(11) 0.5209(14) 0.0142(13) Uani 0.1480(15) 1 d PD C 7
C66C C 0.7086(18) 0.6145(12) 0.491(2) 0.0142(13) Uani 0.1480(15) 1 d PD C 7
C67C C 0.814(2) 0.5664(11) 0.5154(13) 0.0142(13) Uani 0.1480(15) 1 d PD C 7
C68C C 0.910(2) 0.6045(11) 0.5221(13) 0.0142(13) Uani 0.1480(15) 1 d PD C 7
C69C C 0.966(2) 0.5676(12) 0.5874(10) 0.0142(13) Uani 0.1480(15) 1 d PD C 7
C70C C 0.933(2) 0.4952(14) 0.6416(10) 0.0142(13) Uani 0.1480(15) 1 d PD C 7
C71C C 0.933(3) 0.4890(15) 0.7199(10) 0.0142(13) Uani 0.1480(15) 1 d PD C 7
C72C C 0.8437(19) 0.4382(15) 0.7939(11) 0.0142(13) Uani 0.1480(15) 1 d PD C 7
C73C C 0.7481(17) 0.3990(15) 0.7820(10) 0.0142(13) Uani 0.1480(15) 1 d PD C 7
C74C C 0.6159(15) 0.4063(15) 0.8279(13) 0.0142(13) Uani 0.1480(15) 1 d PD C 7
C75C C 0.5355(18) 0.4161(18) 0.7774(11) 0.0142(13) Uani 0.1480(15) 1 d PD C 7
C76C C 0.6180(15) 0.4148(16) 0.7041(9) 0.0142(13) Uani 0.1480(15) 1 d PD C 7
C77C C 0.5711(16) 0.4547(14) 0.6380(10) 0.0142(13) Uani 0.1480(15) 1 d PD C 7
C78C C 0.6566(16) 0.4909(14) 0.5700(12) 0.0142(13) Uani 0.1480(15) 1 d PD C 7
C79C C 0.7810(19) 0.4918(15) 0.5689(11) 0.0142(13) Uani 0.1480(15) 1 d PD C 7
C80C C 0.833(2) 0.4530(15) 0.6334(10) 0.0142(13) Uani 0.1480(15) 1 d PD C 7
C81C C 0.7475(17) 0.4066(16) 0.7038(10) 0.0142(13) Uani 0.1480(15) 1 d PD C 7
C82C C 0.4442(18) 0.4908(14) 0.6482(10) 0.0142(13) Uani 0.1480(15) 1 d PD C 7
C3D C 0.456(2) 0.925(2) 0.6789(11) 0.0252(12) Uani 0.1954(19) 1 d PD C 8
C4D C 0.386(2) 0.8673(15) 0.7442(11) 0.0252(12) Uani 0.1954(19) 1 d PD C 8
C5D C 0.436(2) 0.8368(15) 0.8147(13) 0.0252(12) Uani 0.1954(19) 1 d PD C 8
C6D C 0.5537(19) 0.8514(16) 0.8134(14) 0.0252(12) Uani 0.1954(19) 1 d PD C 8
C7D C 0.6385(16) 0.7880(13) 0.8505(17) 0.0252(12) Uani 0.1954(19) 1 d PD C 8
C8D C 0.764(2) 0.7909(12) 0.8050(12) 0.0252(12) Uani 0.1954(19) 1 d PD C 8
C9D C 0.758(2) 0.8600(17) 0.7401(11) 0.0252(12) Uani 0.1954(19) 1 d PD C 8
C10D C 0.834(2) 0.8567(15) 0.6732(10) 0.0252(12) Uani 0.1954(19) 1 d PD C 8
C11D C 0.7906(18) 0.8950(15) 0.6042(11) 0.0252(12) Uani 0.1954(19) 1 d PD C 8
C12D C 0.6646(19) 0.930(2) 0.6080(12) 0.0252(12) Uani 0.1954(19) 1 d PD C 8
C13D C 0.5989(17) 0.9160(19) 0.5606(17) 0.0252(12) Uani 0.1954(19) 1 d PD C 8
C14D C 0.468(2) 0.916(2) 0.6050(13) 0.0252(12) Uani 0.1954(19) 1 d PD C 8
C15D C 0.390(2) 0.8729(18) 0.5911(12) 0.0252(12) Uani 0.1954(19) 1 d PD C 8
C16D C 0.297(3) 0.8312(15) 0.6537(10) 0.0252(12) Uani 0.1954(19) 1 d PD C 8
C17D C 0.306(2) 0.8217(13) 0.7301(11) 0.0252(12) Uani 0.1954(19) 1 d PD C 8
C18D C 0.262(2) 0.7388(10) 0.7970(10) 0.0252(12) Uani 0.1954(19) 1 d PD C 8
C19D C 0.316(2) 0.7133(10) 0.8608(12) 0.0252(12) Uani 0.1954(19) 1 d PD C 8
C20D C 0.395(2) 0.7566(13) 0.8688(15) 0.0252(12) Uani 0.1954(19) 1 d PD C 8
C21D C 0.4765(18) 0.6995(10) 0.9080(17) 0.0252(12) Uani 0.1954(19) 1 d PD C 8
C22D C 0.6010(16) 0.7087(11) 0.8970(15) 0.0252(12) Uani 0.1954(19) 1 d PD C 8
C23D C 0.6982(16) 0.6333(11) 0.9004(16) 0.0252(12) Uani 0.1954(19) 1 d PD C 8
C24D C 0.812(2) 0.6372(10) 0.8551(11) 0.0252(12) Uani 0.1954(19) 1 d PD C 8
C25D C 0.850(2) 0.7144(11) 0.8003(11) 0.0252(12) Uani 0.1954(19) 1 d PD C 8
C26D C 0.932(2) 0.7100(10) 0.7281(9) 0.0252(12) Uani 0.1954(19) 1 d PD C 8
C27D C 0.926(2) 0.7822(11) 0.6656(9) 0.0252(12) Uani 0.1954(19) 1 d PD C 8
C28D C 0.947(2) 0.7780(10) 0.5908(10) 0.0252(12) Uani 0.1954(19) 1 d PD C 8
C29D C 0.850(2) 0.8392(16) 0.5562(16) 0.0252(12) Uani 0.1954(19) 1 d PD C 8
C30D C 0.7890(19) 0.8199(13) 0.5109(16) 0.0252(12) Uani 0.1954(19) 1 d PD C 8
C31D C 0.6545(17) 0.8626(16) 0.5115(17) 0.0252(12) Uani 0.1954(19) 1 d PD C 8
C32D C 0.5680(17) 0.8156(14) 0.4986(17) 0.0252(12) Uani 0.1954(19) 1 d PD C 8
C33D C 0.427(2) 0.8312(14) 0.5350(15) 0.0252(12) Uani 0.1954(19) 1 d PD C 8
C34D C 0.3457(19) 0.7578(10) 0.5672(12) 0.0252(12) Uani 0.1954(19) 1 d PD C 8
C35D C 0.268(2) 0.7622(10) 0.6348(9) 0.0252(12) Uani 0.1954(19) 1 d PD C 8
C36D C 0.237(2) 0.6868(9) 0.6907(9) 0.0252(12) Uani 0.1954(19) 1 d PD C 8
C37D C 0.229(2) 0.6772(10) 0.7720(10) 0.0252(12) Uani 0.1954(19) 1 d PD C 8
C38D C 0.262(2) 0.5897(10) 0.8034(11) 0.0252(12) Uani 0.1954(19) 1 d PD C 8
C39D C 0.3253(19) 0.5626(10) 0.8644(11) 0.0252(12) Uani 0.1954(19) 1 d PD C 8
C40D C 0.348(3) 0.6255(11) 0.8949(17) 0.0252(12) Uani 0.1954(19) 1 d PD C 8
C41D C 0.4470(16) 0.6143(10) 0.9256(13) 0.0252(12) Uani 0.1954(19) 1 d PD C 8
C42D C 0.5445(15) 0.5433(11) 0.9252(15) 0.0252(12) Uani 0.1954(19) 1 d PD C 8
C43D C 0.6777(15) 0.5510(10) 0.9158(13) 0.0252(12) Uani 0.1954(19) 1 d PD C 8
C44D C 0.7732(16) 0.5052(13) 0.8737(12) 0.0252(12) Uani 0.1954(19) 1 d PD C 8
C45D C 0.859(2) 0.5568(12) 0.8351(12) 0.0252(12) Uani 0.1954(19) 1 d PD C 8
C46D C 0.939(2) 0.5529(11) 0.7664(10) 0.0252(12) Uani 0.1954(19) 1 d PD C 8
C47D C 0.979(2) 0.6281(10) 0.7081(9) 0.0252(12) Uani 0.1954(19) 1 d PD C 8
C48D C 1.010(3) 0.6282(10) 0.6302(9) 0.0252(12) Uani 0.1954(19) 1 d PD C 8
C49D C 0.985(2) 0.7008(10) 0.5734(10) 0.0252(12) Uani 0.1954(19) 1 d PD C 8
C50D C 0.933(2) 0.6841(11) 0.5179(14) 0.0252(12) Uani 0.1954(19) 1 d PD C 8
C51D C 0.834(2) 0.7382(11) 0.4903(15) 0.0252(12) Uani 0.1954(19) 1 d PD C 8
C52D C 0.7437(18) 0.6993(10) 0.4735(16) 0.0252(12) Uani 0.1954(19) 1 d PD C 8
C53D C 0.6136(16) 0.7413(12) 0.4756(16) 0.0252(12) Uani 0.1954(19) 1 d PD C 8
C54D C 0.5341(16) 0.6718(9) 0.4966(13) 0.0252(12) Uani 0.1954(19) 1 d PD C 8
C55D C 0.4018(17) 0.6799(9) 0.5478(11) 0.0252(12) Uani 0.1954(19) 1 d PD C 8
C56D C 0.367(2) 0.6008(10) 0.6058(11) 0.0252(12) Uani 0.1954(19) 1 d PD C 8
C57D C 0.284(2) 0.6073(9) 0.6765(10) 0.0252(12) Uani 0.1954(19) 1 d PD C 8
C58D C 0.2919(18) 0.5440(11) 0.7488(9) 0.0252(12) Uani 0.1954(19) 1 d PD C 8
C59D C 0.3939(17) 0.4729(12) 0.7493(9) 0.0252(12) Uani 0.1954(19) 1 d PD C 8
C60D C 0.4508(17) 0.4446(14) 0.8109(10) 0.0252(12) Uani 0.1954(19) 1 d PD C 8
C61D C 0.4127(19) 0.4870(12) 0.8706(13) 0.0252(12) Uani 0.1954(19) 1 d PD C 8
C62D C 0.5237(15) 0.4772(12) 0.8977(14) 0.0252(12) Uani 0.1954(19) 1 d PD C 8
C63D C 0.6326(15) 0.4258(14) 0.8575(12) 0.0252(12) Uani 0.1954(19) 1 d PD C 8
C64D C 0.7575(14) 0.4430(12) 0.8395(10) 0.0252(12) Uani 0.1954(19) 1 d PD C 8
C65D C 0.8351(18) 0.4328(15) 0.7714(11) 0.0252(12) Uani 0.1954(19) 1 d PD C 8
C66D C 0.925(3) 0.4817(14) 0.7397(10) 0.0252(12) Uani 0.1954(19) 1 d PD C 8
C67D C 0.943(3) 0.4876(13) 0.6644(10) 0.0252(12) Uani 0.1954(19) 1 d PD C 8
C68D C 0.987(2) 0.5595(12) 0.6095(10) 0.0252(12) Uani 0.1954(19) 1 d PD C 8
C69D C 0.939(2) 0.5929(10) 0.5412(12) 0.0252(12) Uani 0.1954(19) 1 d PD C 8
C70D C 0.8500(18) 0.5566(11) 0.5285(12) 0.0252(12) Uani 0.1954(19) 1 d PD C 8
C71D C 0.7568(18) 0.6120(10) 0.4868(15) 0.0252(12) Uani 0.1954(19) 1 d PD C 8
C72D C 0.6157(14) 0.5964(10) 0.4957(11) 0.0252(12) Uani 0.1954(19) 1 d PD C 8
C73D C 0.5803(13) 0.5183(10) 0.5517(10) 0.0252(12) Uani 0.1954(19) 1 d PD C 8
C74D C 0.4546(17) 0.5210(11) 0.6058(9) 0.0252(12) Uani 0.1954(19) 1 d PD C 8
C75D C 0.4709(17) 0.4650(13) 0.6776(9) 0.0252(12) Uani 0.1954(19) 1 d PD C 8
C76D C 0.6043(13) 0.4306(17) 0.6697(9) 0.0252(12) Uani 0.1954(19) 1 d PD C 8
C77D C 0.6599(17) 0.4029(18) 0.7332(9) 0.0252(12) Uani 0.1954(19) 1 d PD C 8
C78D C 0.7908(18) 0.410(2) 0.7201(9) 0.0252(12) Uani 0.1954(19) 1 d PD C 8
C79D C 0.857(2) 0.4489(16) 0.6499(11) 0.0252(12) Uani 0.1954(19) 1 d PD C 8
C80D C 0.8058(17) 0.4778(13) 0.5849(10) 0.0252(12) Uani 0.1954(19) 1 d PD C 8
C81D C 0.6713(16) 0.4639(14) 0.5955(10) 0.0252(12) Uani 0.1954(19) 1 d PD C 8
C82D C 0.5818(15) 0.4077(18) 0.8030(11) 0.0252(12) Uani 0.1954(19) 1 d PD C 8
C1H C 0.8857(9) 0.6473(7) 0.0782(6) 0.124(3) Uani 1 1 d D E 9
H1H1 H 0.7988 0.6609 0.0702 0.187 Uiso 1 1 calc R E 9
H1H2 H 0.9149 0.6992 0.0758 0.187 Uiso 1 1 calc R E 9
H1H3 H 0.8866 0.6073 0.1280 0.187 Uiso 1 1 calc R E 9
C2H C 0.9687(10) 0.6099(7) 0.0207(6) 0.124(3) Uani 1 1 d D E 9
H2H1 H 1.0578 0.6091 0.0222 0.149 Uiso 1 1 calc R E 9
H2H2 H 0.9558 0.6470 -0.0291 0.149 Uiso 1 1 calc R E 9
C3H C 0.9537(9) 0.5258(7) 0.0251(7) 0.124(3) Uani 1 1 d D . 9
H3H1 H 0.8681 0.5294 0.0165 0.149 Uiso 1 1 calc R . 9
H3H2 H 0.9518 0.4921 0.0781 0.149 Uiso 1 1 calc R . 9
C1I C 0.829(2) 0.2193(14) -0.0619(12) 0.130(8) Uani 0.453(19) 1 d PD F 9
H1I1 H 0.8448 0.2618 -0.0412 0.196 Uiso 0.453(19) 1 calc PR F 9
H1I2 H 0.7464 0.2366 -0.0755 0.196 Uiso 0.453(19) 1 calc PR F 9
H1I3 H 0.8967 0.2141 -0.1070 0.196 Uiso 0.453(19) 1 calc PR F 9
C2I C 0.8301(19) 0.1404(12) -0.0070(12) 0.130(8) Uani 0.453(19) 1 d PD F 9
H2I1 H 0.8470 0.0958 -0.0338 0.156 Uiso 0.453(19) 1 calc PR F 9
H2I2 H 0.7431 0.1387 0.0257 0.156 Uiso 0.453(19) 1 calc PR F 9
C3I C 0.9172(19) 0.1179(11) 0.0410(10) 0.130(8) Uani 0.453(19) 1 d PD F 9
H3I1 H 1.0038 0.1237 0.0085 0.156 Uiso 0.453(19) 1 calc PR F 9
H3I2 H 0.8959 0.1595 0.0713 0.156 Uiso 0.453(19) 1 calc PR F 9
C4I C 0.9218(19) 0.0355(10) 0.0915(11) 0.130(8) Uani 0.453(19) 1 d PD F 9
H4I1 H 0.8343 0.0211 0.1082 0.156 Uiso 0.453(19) 1 calc PR F 9
H4I2 H 0.9748 -0.0046 0.0623 0.156 Uiso 0.453(19) 1 calc PR F 9
C5I C 0.968(2) 0.0199(11) 0.1568(10) 0.130(8) Uani 0.453(19) 1 d PD F 9
H5I1 H 0.8935 0.0166 0.2002 0.156 Uiso 0.453(19) 1 calc PR F 9
H5I2 H 1.0199 -0.0372 0.1639 0.156 Uiso 0.453(19) 1 calc PR F 9
C6I C 1.041(2) 0.0751(17) 0.1624(12) 0.130(8) Uani 0.453(19) 1 d PD F 9
H6I1 H 1.0151 0.1328 0.1334 0.196 Uiso 0.453(19) 1 calc PR F 9
H6I2 H 1.1318 0.0571 0.1419 0.196 Uiso 0.453(19) 1 calc PR F 9
H6I3 H 1.0284 0.0739 0.2156 0.196 Uiso 0.453(19) 1 calc PR F 9
C1K C 0.788(3) 0.198(3) -0.065(3) 0.43(2) Uani 0.547(19) 1 d PD F 10
H1K1 H 0.7572 0.1812 -0.1017 0.651 Uiso 0.547(19) 1 calc PR F 10
H1K2 H 0.8288 0.2481 -0.0909 0.651 Uiso 0.547(19) 1 calc PR F 10
H1K3 H 0.7152 0.2097 -0.0246 0.651 Uiso 0.547(19) 1 calc PR F 10
C2K C 0.877(4) 0.130(3) -0.034(2) 0.43(2) Uani 0.547(19) 1 d PD F 10
H2K1 H 0.8283 0.0857 0.0028 0.521 Uiso 0.547(19) 1 calc PR F 10
H2K2 H 0.9308 0.1055 -0.0755 0.521 Uiso 0.547(19) 1 calc PR F 10
C3K C 0.958(2) 0.148(3) 0.003(2) 0.43(2) Uani 0.547(19) 1 d PD F 10
H3K1 H 1.0459 0.1217 -0.0165 0.521 Uiso 0.547(19) 1 calc PR F 10
H3K2 H 0.9582 0.2104 -0.0140 0.521 Uiso 0.547(19) 1 calc PR F 10
C4K C 0.934(3) 0.124(3) 0.082(2) 0.43(2) Uani 0.547(19) 1 d PD F 10
H4K1 H 0.8441 0.1130 0.1012 0.521 Uiso 0.547(19) 1 calc PR F 10
H4K2 H 0.9389 0.1730 0.0988 0.521 Uiso 0.547(19) 1 calc PR F 10
C5K C 1.010(3) 0.053(3) 0.119(2) 0.43(2) Uani 0.547(19) 1 d PD F 10
H5K1 H 1.0974 0.0507 0.0870 0.521 Uiso 0.547(19) 1 calc PR F 10
H5K2 H 0.9775 0.0015 0.1218 0.521 Uiso 0.547(19) 1 calc PR F 10
C6K C 1.019(3) 0.048(3) 0.193(2) 0.43(2) Uani 0.547(19) 1 d PD F 10
H6K1 H 1.0648 0.0923 0.1913 0.651 Uiso 0.547(19) 1 calc PR F 10
H6K2 H 1.0652 -0.0079 0.2144 0.651 Uiso 0.547(19) 1 calc PR F 10
H6K3 H 0.9331 0.0548 0.2256 0.651 Uiso 0.547(19) 1 calc PR F 10
C1T C 1.0143(11) -0.0169(8) 0.4649(8) 0.0529(16) Uani 0.50 1 d PD . 9
C2T C 1.0763(15) -0.0504(10) 0.5226(10) 0.0529(16) Uani 0.50 1 d PD . 9
H2T H 1.143(2) -0.0968(16) 0.5212(12) 0.063 Uiso 0.50 1 d PD G 9
C3T C 1.0400(12) -0.0155(8) 0.5829(8) 0.0529(16) Uani 0.50 1 d PD . 9
H3T H 1.081(2) -0.0368(16) 0.6242(12) 0.063 Uiso 0.50 1 d PD H 9
C4T C 0.9396(16) 0.0523(11) 0.5852(10) 0.0529(16) Uani 0.50 1 d PD . 9
H4T H 0.923(3) 0.0734(16) 0.6284(13) 0.063 Uiso 0.50 1 d PD I 9
C5T C 0.8854(12) 0.0831(8) 0.5297(8) 0.0529(16) Uani 0.50 1 d PD . 9
H5T H 0.818(3) 0.1298(16) 0.5282(14) 0.063 Uiso 0.50 1 d PD J 9
C6T C 0.9162(17) 0.0503(11) 0.4690(10) 0.0529(16) Uani 0.50 1 d PD . 9
H6T H 0.875(3) 0.0744(16) 0.4282(13) 0.063 Uiso 0.50 1 d PD K 9
C7T C 1.0422(17) -0.0493(12) 0.3962(11) 0.0529(16) Uani 0.50 1 d PD . 9
H7TA H 0.988(8) -0.019(7) 0.360(5) 0.079 Uiso 0.50 1 d PD L 9
H7TB H 1.024(9) -0.107(3) 0.420(7) 0.079 Uiso 0.50 1 d PD M 9
H7TC H 1.132(3) -0.050(7) 0.370(6) 0.079 Uiso 0.50 1 d PD N 9

loop_
_atom_site_aniso_label
_atom_site_aniso_U_11
_atom_site_aniso_U_22
_atom_site_aniso_U_33
_atom_site_aniso_U_23
_atom_site_aniso_U_13
_atom_site_aniso_U_12
Sc1A 0.041(3) 0.0205(18) 0.040(3) -0.0186(18) -0.021(2) -0.001(2)
Sc2A 0.032(2) 0.0204(17) 0.046(2) -0.0116(15) -0.0223(17) 0.0036(15)
C1CA 0.0545(18) 0.0242(11) 0.0332(16) -0.0065(10) -0.0100(12) -0.0060(12)
C2CA 0.0545(18) 0.0242(11) 0.0332(16) -0.0065(10) -0.0100(12) -0.0060(12)
Sc1B 0.0545(18) 0.0242(11) 0.0332(16) -0.0065(10) -0.0100(12) -0.0060(12)
Sc2B 0.0545(18) 0.0242(11) 0.0332(16) -0.0065(10) -0.0100(12) -0.0060(12)
C1CB 0.0545(18) 0.0242(11) 0.0332(16) -0.0065(10) -0.0100(12) -0.0060(12)
C2CB 0.0545(18) 0.0242(11) 0.0332(16) -0.0065(10) -0.0100(12) -0.0060(12)
Sc1C 0.0545(18) 0.0242(11) 0.0332(16) -0.0065(10) -0.0100(12) -0.0060(12)
Sc2C 0.0545(18) 0.0242(11) 0.0332(16) -0.0065(10) -0.0100(12) -0.0060(12)
C1CC 0.0545(18) 0.0242(11) 0.0332(16) -0.0065(10) -0.0100(12) -0.0060(12)
C2CC 0.0545(18) 0.0242(11) 0.0332(16) -0.0065(10) -0.0100(12) -0.0060(12)
Sc1D 0.0545(18) 0.0242(11) 0.0332(16) -0.0065(10) -0.0100(12) -0.0060(12)
Sc2D 0.0545(18) 0.0242(11) 0.0332(16) -0.0065(10) -0.0100(12) -0.0060(12)
C1CD 0.0545(18) 0.0242(11) 0.0332(16) -0.0065(10) -0.0100(12) -0.0060(12)
C2CD 0.0545(18) 0.0242(11) 0.0332(16) -0.0065(10) -0.0100(12) -0.0060(12)
C1WA 0.025(4) 0.016(3) 0.024(3) -0.005(3) -0.007(2) -0.006(3)
C2WA 0.025(4) 0.016(3) 0.024(3) -0.005(3) -0.007(2) -0.006(3)
C1WB 0.025(4) 0.016(3) 0.024(3) -0.005(3) -0.007(2) -0.006(3)
C2WB 0.025(4) 0.016(3) 0.024(3) -0.005(3) -0.007(2) -0.006(3)
C3W 0.026(3) 0.015(3) 0.024(4) -0.005(2) -0.007(3) -0.007(2)
C1X 0.018(3) 0.025(3) 0.032(4) -0.006(3) -0.007(3) -0.003(3)
C2X 0.033(4) 0.022(3) 0.027(4) -0.006(3) -0.010(3) -0.002(3)
C3X 0.043(4) 0.041(4) 0.041(5) -0.023(3) -0.013(3) -0.003(3)
C4X 0.046(4) 0.066(5) 0.021(4) -0.006(4) -0.016(3) -0.012(4)
C5X 0.048(4) 0.056(4) 0.033(5) -0.012(3) -0.003(3) -0.021(4)
C6X 0.046(4) 0.031(4) 0.038(5) -0.007(3) -0.010(3) -0.016(3)
C1Y 0.017(3) 0.023(3) 0.024(4) -0.009(2) -0.006(2) -0.005(2)
C2Y 0.025(3) 0.025(3) 0.037(4) -0.012(3) -0.010(3) -0.004(3)
C3Y 0.024(3) 0.026(3) 0.041(4) -0.014(3) -0.009(3) 0.001(3)
C4Y 0.022(3) 0.028(3) 0.049(4) -0.017(3) -0.010(3) 0.003(3)
C5Y 0.016(3) 0.031(4) 0.046(4) -0.017(3) -0.005(3) 0.000(3)
C6Y 0.019(3) 0.021(3) 0.049(4) -0.016(3) -0.006(3) 0.005(3)
C1Z 0.020(3) 0.010(3) 0.035(4) -0.015(3) -0.004(3) -0.002(2)
C2Z 0.023(3) 0.014(3) 0.030(4) -0.006(3) -0.005(3) -0.002(2)
C3Z 0.024(3) 0.028(3) 0.030(4) -0.015(3) 0.007(3) -0.008(3)
C4Z 0.015(3) 0.026(3) 0.052(5) -0.019(3) 0.005(3) -0.004(3)
C5Z 0.016(3) 0.026(3) 0.051(5) -0.017(3) -0.005(3) -0.006(3)
C6Z 0.023(3) 0.017(3) 0.036(4) -0.011(3) -0.010(3) 0.001(3)
N1 0.027(3) 0.014(2) 0.026(3) -0.007(2) -0.010(2) -0.001(2)
C1A 0.0195(12) 0.0198(12) 0.0275(14) -0.0076(9) -0.0073(10) 0.0011(9)
C2A 0.0195(12) 0.0198(12) 0.0275(14) -0.0076(9) -0.0073(10) 0.0011(9)
C3A 0.0195(12) 0.0198(12) 0.0275(14) -0.0076(9) -0.0073(10) 0.0011(9)
C4A 0.0195(12) 0.0198(12) 0.0275(14) -0.0076(9) -0.0073(10) 0.0011(9)
C5A 0.0195(12) 0.0198(12) 0.0275(14) -0.0076(9) -0.0073(10) 0.0011(9)
C6A 0.0195(12) 0.0198(12) 0.0275(14) -0.0076(9) -0.0073(10) 0.0011(9)
C7A 0.0195(12) 0.0198(12) 0.0275(14) -0.0076(9) -0.0073(10) 0.0011(9)
C8A 0.0195(12) 0.0198(12) 0.0275(14) -0.0076(9) -0.0073(10) 0.0011(9)
C9A 0.0195(12) 0.0198(12) 0.0275(14) -0.0076(9) -0.0073(10) 0.0011(9)
C10A 0.0195(12) 0.0198(12) 0.0275(14) -0.0076(9) -0.0073(10) 0.0011(9)
C11A 0.0195(12) 0.0198(12) 0.0275(14) -0.0076(9) -0.0073(10) 0.0011(9)
C12A 0.0195(12) 0.0198(12) 0.0275(14) -0.0076(9) -0.0073(10) 0.0011(9)
C13A 0.0195(12) 0.0198(12) 0.0275(14) -0.0076(9) -0.0073(10) 0.0011(9)
C14A 0.0195(12) 0.0198(12) 0.0275(14) -0.0076(9) -0.0073(10) 0.0011(9)
C15A 0.0195(12) 0.0198(12) 0.0275(14) -0.0076(9) -0.0073(10) 0.0011(9)
C16A 0.0195(12) 0.0198(12) 0.0275(14) -0.0076(9) -0.0073(10) 0.0011(9)
C17A 0.0195(12) 0.0198(12) 0.0275(14) -0.0076(9) -0.0073(10) 0.0011(9)
C18A 0.0195(12) 0.0198(12) 0.0275(14) -0.0076(9) -0.0073(10) 0.0011(9)
C19A 0.0195(12) 0.0198(12) 0.0275(14) -0.0076(9) -0.0073(10) 0.0011(9)
C20A 0.0195(12) 0.0198(12) 0.0275(14) -0.0076(9) -0.0073(10) 0.0011(9)
C21A 0.0195(12) 0.0198(12) 0.0275(14) -0.0076(9) -0.0073(10) 0.0011(9)
C22A 0.0195(12) 0.0198(12) 0.0275(14) -0.0076(9) -0.0073(10) 0.0011(9)
C23A 0.0195(12) 0.0198(12) 0.0275(14) -0.0076(9) -0.0073(10) 0.0011(9)
C24A 0.0195(12) 0.0198(12) 0.0275(14) -0.0076(9) -0.0073(10) 0.0011(9)
C25A 0.0195(12) 0.0198(12) 0.0275(14) -0.0076(9) -0.0073(10) 0.0011(9)
C26A 0.0195(12) 0.0198(12) 0.0275(14) -0.0076(9) -0.0073(10) 0.0011(9)
C27A 0.0195(12) 0.0198(12) 0.0275(14) -0.0076(9) -0.0073(10) 0.0011(9)
C28A 0.0195(12) 0.0198(12) 0.0275(14) -0.0076(9) -0.0073(10) 0.0011(9)
C29A 0.0195(12) 0.0198(12) 0.0275(14) -0.0076(9) -0.0073(10) 0.0011(9)
C30A 0.0195(12) 0.0198(12) 0.0275(14) -0.0076(9) -0.0073(10) 0.0011(9)
C31A 0.0195(12) 0.0198(12) 0.0275(14) -0.0076(9) -0.0073(10) 0.0011(9)
C32A 0.0195(12) 0.0198(12) 0.0275(14) -0.0076(9) -0.0073(10) 0.0011(9)
C33A 0.0195(12) 0.0198(12) 0.0275(14) -0.0076(9) -0.0073(10) 0.0011(9)
C34A 0.0195(12) 0.0198(12) 0.0275(14) -0.0076(9) -0.0073(10) 0.0011(9)
C35A 0.0195(12) 0.0198(12) 0.0275(14) -0.0076(9) -0.0073(10) 0.0011(9)
C36A 0.0195(12) 0.0198(12) 0.0275(14) -0.0076(9) -0.0073(10) 0.0011(9)
C37A 0.0195(12) 0.0198(12) 0.0275(14) -0.0076(9) -0.0073(10) 0.0011(9)
C38A 0.0195(12) 0.0198(12) 0.0275(14) -0.0076(9) -0.0073(10) 0.0011(9)
C39A 0.0195(12) 0.0198(12) 0.0275(14) -0.0076(9) -0.0073(10) 0.0011(9)
C40A 0.0195(12) 0.0198(12) 0.0275(14) -0.0076(9) -0.0073(10) 0.0011(9)
C41A 0.0195(12) 0.0198(12) 0.0275(14) -0.0076(9) -0.0073(10) 0.0011(9)
C42A 0.0195(12) 0.0198(12) 0.0275(14) -0.0076(9) -0.0073(10) 0.0011(9)
C43A 0.0195(12) 0.0198(12) 0.0275(14) -0.0076(9) -0.0073(10) 0.0011(9)
C44A 0.0195(12) 0.0198(12) 0.0275(14) -0.0076(9) -0.0073(10) 0.0011(9)
C45A 0.0195(12) 0.0198(12) 0.0275(14) -0.0076(9) -0.0073(10) 0.0011(9)
C46A 0.0195(12) 0.0198(12) 0.0275(14) -0.0076(9) -0.0073(10) 0.0011(9)
C47A 0.0195(12) 0.0198(12) 0.0275(14) -0.0076(9) -0.0073(10) 0.0011(9)
C48A 0.0195(12) 0.0198(12) 0.0275(14) -0.0076(9) -0.0073(10) 0.0011(9)
C49A 0.0195(12) 0.0198(12) 0.0275(14) -0.0076(9) -0.0073(10) 0.0011(9)
C50A 0.0195(12) 0.0198(12) 0.0275(14) -0.0076(9) -0.0073(10) 0.0011(9)
C51A 0.0195(12) 0.0198(12) 0.0275(14) -0.0076(9) -0.0073(10) 0.0011(9)
C52A 0.0195(12) 0.0198(12) 0.0275(14) -0.0076(9) -0.0073(10) 0.0011(9)
C53A 0.0195(12) 0.0198(12) 0.0275(14) -0.0076(9) -0.0073(10) 0.0011(9)
C54A 0.0195(12) 0.0198(12) 0.0275(14) -0.0076(9) -0.0073(10) 0.0011(9)
C55A 0.0195(12) 0.0198(12) 0.0275(14) -0.0076(9) -0.0073(10) 0.0011(9)
C56A 0.0195(12) 0.0198(12) 0.0275(14) -0.0076(9) -0.0073(10) 0.0011(9)
C57A 0.0195(12) 0.0198(12) 0.0275(14) -0.0076(9) -0.0073(10) 0.0011(9)
C58A 0.0195(12) 0.0198(12) 0.0275(14) -0.0076(9) -0.0073(10) 0.0011(9)
C59A 0.0195(12) 0.0198(12) 0.0275(14) -0.0076(9) -0.0073(10) 0.0011(9)
C60A 0.0195(12) 0.0198(12) 0.0275(14) -0.0076(9) -0.0073(10) 0.0011(9)
C61A 0.0195(12) 0.0198(12) 0.0275(14) -0.0076(9) -0.0073(10) 0.0011(9)
C62A 0.0195(12) 0.0198(12) 0.0275(14) -0.0076(9) -0.0073(10) 0.0011(9)
C63A 0.0195(12) 0.0198(12) 0.0275(14) -0.0076(9) -0.0073(10) 0.0011(9)
C64A 0.0195(12) 0.0198(12) 0.0275(14) -0.0076(9) -0.0073(10) 0.0011(9)
C65A 0.0195(12) 0.0198(12) 0.0275(14) -0.0076(9) -0.0073(10) 0.0011(9)
C66A 0.0195(12) 0.0198(12) 0.0275(14) -0.0076(9) -0.0073(10) 0.0011(9)
C67A 0.0195(12) 0.0198(12) 0.0275(14) -0.0076(9) -0.0073(10) 0.0011(9)
C68A 0.0195(12) 0.0198(12) 0.0275(14) -0.0076(9) -0.0073(10) 0.0011(9)
C69A 0.0195(12) 0.0198(12) 0.0275(14) -0.0076(9) -0.0073(10) 0.0011(9)
C70A 0.0195(12) 0.0198(12) 0.0275(14) -0.0076(9) -0.0073(10) 0.0011(9)
C71A 0.0195(12) 0.0198(12) 0.0275(14) -0.0076(9) -0.0073(10) 0.0011(9)
C72A 0.0195(12) 0.0198(12) 0.0275(14) -0.0076(9) -0.0073(10) 0.0011(9)
C73A 0.0195(12) 0.0198(12) 0.0275(14) -0.0076(9) -0.0073(10) 0.0011(9)
C74A 0.0195(12) 0.0198(12) 0.0275(14) -0.0076(9) -0.0073(10) 0.0011(9)
C75A 0.0195(12) 0.0198(12) 0.0275(14) -0.0076(9) -0.0073(10) 0.0011(9)
C76A 0.0195(12) 0.0198(12) 0.0275(14) -0.0076(9) -0.0073(10) 0.0011(9)
C77A 0.0195(12) 0.0198(12) 0.0275(14) -0.0076(9) -0.0073(10) 0.0011(9)
C78A 0.0195(12) 0.0198(12) 0.0275(14) -0.0076(9) -0.0073(10) 0.0011(9)
C79A 0.0195(12) 0.0198(12) 0.0275(14) -0.0076(9) -0.0073(10) 0.0011(9)
C80A 0.0195(12) 0.0198(12) 0.0275(14) -0.0076(9) -0.0073(10) 0.0011(9)
C81A 0.0195(12) 0.0198(12) 0.0275(14) -0.0076(9) -0.0073(10) 0.0011(9)
C82A 0.0195(12) 0.0198(12) 0.0275(14) -0.0076(9) -0.0073(10) 0.0011(9)
C3B 0.0225(16) 0.0243(15) 0.0327(18) -0.0093(12) -0.0064(12) -0.0038(12)
C4B 0.0225(16) 0.0243(15) 0.0327(18) -0.0093(12) -0.0064(12) -0.0038(12)
C5B 0.0225(16) 0.0243(15) 0.0327(18) -0.0093(12) -0.0064(12) -0.0038(12)
C6B 0.0225(16) 0.0243(15) 0.0327(18) -0.0093(12) -0.0064(12) -0.0038(12)
C7B 0.0225(16) 0.0243(15) 0.0327(18) -0.0093(12) -0.0064(12) -0.0038(12)
C8B 0.0225(16) 0.0243(15) 0.0327(18) -0.0093(12) -0.0064(12) -0.0038(12)
C9B 0.0225(16) 0.0243(15) 0.0327(18) -0.0093(12) -0.0064(12) -0.0038(12)
C10B 0.0225(16) 0.0243(15) 0.0327(18) -0.0093(12) -0.0064(12) -0.0038(12)
C11B 0.0225(16) 0.0243(15) 0.0327(18) -0.0093(12) -0.0064(12) -0.0038(12)
C12B 0.0225(16) 0.0243(15) 0.0327(18) -0.0093(12) -0.0064(12) -0.0038(12)
C13B 0.0225(16) 0.0243(15) 0.0327(18) -0.0093(12) -0.0064(12) -0.0038(12)
C14B 0.0225(16) 0.0243(15) 0.0327(18) -0.0093(12) -0.0064(12) -0.0038(12)
C15B 0.0225(16) 0.0243(15) 0.0327(18) -0.0093(12) -0.0064(12) -0.0038(12)
C16B 0.0225(16) 0.0243(15) 0.0327(18) -0.0093(12) -0.0064(12) -0.0038(12)
C17B 0.0225(16) 0.0243(15) 0.0327(18) -0.0093(12) -0.0064(12) -0.0038(12)
C18B 0.0225(16) 0.0243(15) 0.0327(18) -0.0093(12) -0.0064(12) -0.0038(12)
C19B 0.0225(16) 0.0243(15) 0.0327(18) -0.0093(12) -0.0064(12) -0.0038(12)
C20B 0.0225(16) 0.0243(15) 0.0327(18) -0.0093(12) -0.0064(12) -0.0038(12)
C21B 0.0225(16) 0.0243(15) 0.0327(18) -0.0093(12) -0.0064(12) -0.0038(12)
C22B 0.0225(16) 0.0243(15) 0.0327(18) -0.0093(12) -0.0064(12) -0.0038(12)
C23B 0.0225(16) 0.0243(15) 0.0327(18) -0.0093(12) -0.0064(12) -0.0038(12)
C24B 0.0225(16) 0.0243(15) 0.0327(18) -0.0093(12) -0.0064(12) -0.0038(12)
C25B 0.0225(16) 0.0243(15) 0.0327(18) -0.0093(12) -0.0064(12) -0.0038(12)
C26B 0.0225(16) 0.0243(15) 0.0327(18) -0.0093(12) -0.0064(12) -0.0038(12)
C27B 0.0225(16) 0.0243(15) 0.0327(18) -0.0093(12) -0.0064(12) -0.0038(12)
C28B 0.0225(16) 0.0243(15) 0.0327(18) -0.0093(12) -0.0064(12) -0.0038(12)
C29B 0.0225(16) 0.0243(15) 0.0327(18) -0.0093(12) -0.0064(12) -0.0038(12)
C30B 0.0225(16) 0.0243(15) 0.0327(18) -0.0093(12) -0.0064(12) -0.0038(12)
C31B 0.0225(16) 0.0243(15) 0.0327(18) -0.0093(12) -0.0064(12) -0.0038(12)
C32B 0.0225(16) 0.0243(15) 0.0327(18) -0.0093(12) -0.0064(12) -0.0038(12)
C33B 0.0225(16) 0.0243(15) 0.0327(18) -0.0093(12) -0.0064(12) -0.0038(12)
C34B 0.0225(16) 0.0243(15) 0.0327(18) -0.0093(12) -0.0064(12) -0.0038(12)
C35B 0.0225(16) 0.0243(15) 0.0327(18) -0.0093(12) -0.0064(12) -0.0038(12)
C36B 0.0225(16) 0.0243(15) 0.0327(18) -0.0093(12) -0.0064(12) -0.0038(12)
C37B 0.0225(16) 0.0243(15) 0.0327(18) -0.0093(12) -0.0064(12) -0.0038(12)
C38B 0.0225(16) 0.0243(15) 0.0327(18) -0.0093(12) -0.0064(12) -0.0038(12)
C39B 0.0225(16) 0.0243(15) 0.0327(18) -0.0093(12) -0.0064(12) -0.0038(12)
C40B 0.0225(16) 0.0243(15) 0.0327(18) -0.0093(12) -0.0064(12) -0.0038(12)
C41B 0.0225(16) 0.0243(15) 0.0327(18) -0.0093(12) -0.0064(12) -0.0038(12)
C42B 0.0225(16) 0.0243(15) 0.0327(18) -0.0093(12) -0.0064(12) -0.0038(12)
C43B 0.0225(16) 0.0243(15) 0.0327(18) -0.0093(12) -0.0064(12) -0.0038(12)
C44B 0.0225(16) 0.0243(15) 0.0327(18) -0.0093(12) -0.0064(12) -0.0038(12)
C45B 0.0225(16) 0.0243(15) 0.0327(18) -0.0093(12) -0.0064(12) -0.0038(12)
C46B 0.0225(16) 0.0243(15) 0.0327(18) -0.0093(12) -0.0064(12) -0.0038(12)
C47B 0.0225(16) 0.0243(15) 0.0327(18) -0.0093(12) -0.0064(12) -0.0038(12)
C48B 0.0225(16) 0.0243(15) 0.0327(18) -0.0093(12) -0.0064(12) -0.0038(12)
C49B 0.0225(16) 0.0243(15) 0.0327(18) -0.0093(12) -0.0064(12) -0.0038(12)
C50B 0.0225(16) 0.0243(15) 0.0327(18) -0.0093(12) -0.0064(12) -0.0038(12)
C51B 0.0225(16) 0.0243(15) 0.0327(18) -0.0093(12) -0.0064(12) -0.0038(12)
C52B 0.0225(16) 0.0243(15) 0.0327(18) -0.0093(12) -0.0064(12) -0.0038(12)
C53B 0.0225(16) 0.0243(15) 0.0327(18) -0.0093(12) -0.0064(12) -0.0038(12)
C54B 0.0225(16) 0.0243(15) 0.0327(18) -0.0093(12) -0.0064(12) -0.0038(12)
C55B 0.0225(16) 0.0243(15) 0.0327(18) -0.0093(12) -0.0064(12) -0.0038(12)
C56B 0.0225(16) 0.0243(15) 0.0327(18) -0.0093(12) -0.0064(12) -0.0038(12)
C57B 0.0225(16) 0.0243(15) 0.0327(18) -0.0093(12) -0.0064(12) -0.0038(12)
C58B 0.0225(16) 0.0243(15) 0.0327(18) -0.0093(12) -0.0064(12) -0.0038(12)
C59B 0.0225(16) 0.0243(15) 0.0327(18) -0.0093(12) -0.0064(12) -0.0038(12)
C60B 0.0225(16) 0.0243(15) 0.0327(18) -0.0093(12) -0.0064(12) -0.0038(12)
C61B 0.0225(16) 0.0243(15) 0.0327(18) -0.0093(12) -0.0064(12) -0.0038(12)
C62B 0.0225(16) 0.0243(15) 0.0327(18) -0.0093(12) -0.0064(12) -0.0038(12)
C63B 0.0225(16) 0.0243(15) 0.0327(18) -0.0093(12) -0.0064(12) -0.0038(12)
C64B 0.0225(16) 0.0243(15) 0.0327(18) -0.0093(12) -0.0064(12) -0.0038(12)
C65B 0.0225(16) 0.0243(15) 0.0327(18) -0.0093(12) -0.0064(12) -0.0038(12)
C66B 0.0225(16) 0.0243(15) 0.0327(18) -0.0093(12) -0.0064(12) -0.0038(12)
C67B 0.0225(16) 0.0243(15) 0.0327(18) -0.0093(12) -0.0064(12) -0.0038(12)
C68B 0.0225(16) 0.0243(15) 0.0327(18) -0.0093(12) -0.0064(12) -0.0038(12)
C69B 0.0225(16) 0.0243(15) 0.0327(18) -0.0093(12) -0.0064(12) -0.0038(12)
C70B 0.0225(16) 0.0243(15) 0.0327(18) -0.0093(12) -0.0064(12) -0.0038(12)
C71B 0.0225(16) 0.0243(15) 0.0327(18) -0.0093(12) -0.0064(12) -0.0038(12)
C72B 0.0225(16) 0.0243(15) 0.0327(18) -0.0093(12) -0.0064(12) -0.0038(12)
C73B 0.0225(16) 0.0243(15) 0.0327(18) -0.0093(12) -0.0064(12) -0.0038(12)
C74B 0.0225(16) 0.0243(15) 0.0327(18) -0.0093(12) -0.0064(12) -0.0038(12)
C75B 0.0225(16) 0.0243(15) 0.0327(18) -0.0093(12) -0.0064(12) -0.0038(12)
C76B 0.0225(16) 0.0243(15) 0.0327(18) -0.0093(12) -0.0064(12) -0.0038(12)
C77B 0.0225(16) 0.0243(15) 0.0327(18) -0.0093(12) -0.0064(12) -0.0038(12)
C78B 0.0225(16) 0.0243(15) 0.0327(18) -0.0093(12) -0.0064(12) -0.0038(12)
C79B 0.0225(16) 0.0243(15) 0.0327(18) -0.0093(12) -0.0064(12) -0.0038(12)
C80B 0.0225(16) 0.0243(15) 0.0327(18) -0.0093(12) -0.0064(12) -0.0038(12)
C81B 0.0225(16) 0.0243(15) 0.0327(18) -0.0093(12) -0.0064(12) -0.0038(12)
C82B 0.0225(16) 0.0243(15) 0.0327(18) -0.0093(12) -0.0064(12) -0.0038(12)
C1C 0.013(3) 0.014(2) 0.018(3) -0.009(2) 0.001(2) -0.0049(19)
C2C 0.013(3) 0.014(2) 0.018(3) -0.009(2) 0.001(2) -0.0049(19)
C3C 0.013(3) 0.014(2) 0.018(3) -0.009(2) 0.001(2) -0.0049(19)
C4C 0.013(3) 0.014(2) 0.018(3) -0.009(2) 0.001(2) -0.0049(19)
C5C 0.013(3) 0.014(2) 0.018(3) -0.009(2) 0.001(2) -0.0049(19)
C6C 0.013(3) 0.014(2) 0.018(3) -0.009(2) 0.001(2) -0.0049(19)
C7C 0.013(3) 0.014(2) 0.018(3) -0.009(2) 0.001(2) -0.0049(19)
C8C 0.013(3) 0.014(2) 0.018(3) -0.009(2) 0.001(2) -0.0049(19)
C9C 0.013(3) 0.014(2) 0.018(3) -0.009(2) 0.001(2) -0.0049(19)
C10C 0.013(3) 0.014(2) 0.018(3) -0.009(2) 0.001(2) -0.0049(19)
C11C 0.013(3) 0.014(2) 0.018(3) -0.009(2) 0.001(2) -0.0049(19)
C12C 0.013(3) 0.014(2) 0.018(3) -0.009(2) 0.001(2) -0.0049(19)
C13C 0.013(3) 0.014(2) 0.018(3) -0.009(2) 0.001(2) -0.0049(19)
C14C 0.013(3) 0.014(2) 0.018(3) -0.009(2) 0.001(2) -0.0049(19)
C15C 0.013(3) 0.014(2) 0.018(3) -0.009(2) 0.001(2) -0.0049(19)
C16C 0.013(3) 0.014(2) 0.018(3) -0.009(2) 0.001(2) -0.0049(19)
C17C 0.013(3) 0.014(2) 0.018(3) -0.009(2) 0.001(2) -0.0049(19)
C18C 0.013(3) 0.014(2) 0.018(3) -0.009(2) 0.001(2) -0.0049(19)
C19C 0.013(3) 0.014(2) 0.018(3) -0.009(2) 0.001(2) -0.0049(19)
C20C 0.013(3) 0.014(2) 0.018(3) -0.009(2) 0.001(2) -0.0049(19)
C21C 0.013(3) 0.014(2) 0.018(3) -0.009(2) 0.001(2) -0.0049(19)
C22C 0.013(3) 0.014(2) 0.018(3) -0.009(2) 0.001(2) -0.0049(19)
C23C 0.013(3) 0.014(2) 0.018(3) -0.009(2) 0.001(2) -0.0049(19)
C24C 0.013(3) 0.014(2) 0.018(3) -0.009(2) 0.001(2) -0.0049(19)
C25C 0.013(3) 0.014(2) 0.018(3) -0.009(2) 0.001(2) -0.0049(19)
C26C 0.013(3) 0.014(2) 0.018(3) -0.009(2) 0.001(2) -0.0049(19)
C27C 0.013(3) 0.014(2) 0.018(3) -0.009(2) 0.001(2) -0.0049(19)
C28C 0.013(3) 0.014(2) 0.018(3) -0.009(2) 0.001(2) -0.0049(19)
C29C 0.013(3) 0.014(2) 0.018(3) -0.009(2) 0.001(2) -0.0049(19)
C30C 0.013(3) 0.014(2) 0.018(3) -0.009(2) 0.001(2) -0.0049(19)
C31C 0.013(3) 0.014(2) 0.018(3) -0.009(2) 0.001(2) -0.0049(19)
C32C 0.013(3) 0.014(2) 0.018(3) -0.009(2) 0.001(2) -0.0049(19)
C33C 0.013(3) 0.014(2) 0.018(3) -0.009(2) 0.001(2) -0.0049(19)
C34C 0.013(3) 0.014(2) 0.018(3) -0.009(2) 0.001(2) -0.0049(19)
C35C 0.013(3) 0.014(2) 0.018(3) -0.009(2) 0.001(2) -0.0049(19)
C36C 0.013(3) 0.014(2) 0.018(3) -0.009(2) 0.001(2) -0.0049(19)
C37C 0.013(3) 0.014(2) 0.018(3) -0.009(2) 0.001(2) -0.0049(19)
C38C 0.013(3) 0.014(2) 0.018(3) -0.009(2) 0.001(2) -0.0049(19)
C39C 0.013(3) 0.014(2) 0.018(3) -0.009(2) 0.001(2) -0.0049(19)
C40C 0.013(3) 0.014(2) 0.018(3) -0.009(2) 0.001(2) -0.0049(19)
C41C 0.013(3) 0.014(2) 0.018(3) -0.009(2) 0.001(2) -0.0049(19)
C42C 0.013(3) 0.014(2) 0.018(3) -0.009(2) 0.001(2) -0.0049(19)
C43C 0.013(3) 0.014(2) 0.018(3) -0.009(2) 0.001(2) -0.0049(19)
C44C 0.013(3) 0.014(2) 0.018(3) -0.009(2) 0.001(2) -0.0049(19)
C45C 0.013(3) 0.014(2) 0.018(3) -0.009(2) 0.001(2) -0.0049(19)
C46C 0.013(3) 0.014(2) 0.018(3) -0.009(2) 0.001(2) -0.0049(19)
C47C 0.013(3) 0.014(2) 0.018(3) -0.009(2) 0.001(2) -0.0049(19)
C48C 0.013(3) 0.014(2) 0.018(3) -0.009(2) 0.001(2) -0.0049(19)
C49C 0.013(3) 0.014(2) 0.018(3) -0.009(2) 0.001(2) -0.0049(19)
C50C 0.013(3) 0.014(2) 0.018(3) -0.009(2) 0.001(2) -0.0049(19)
C51C 0.013(3) 0.014(2) 0.018(3) -0.009(2) 0.001(2) -0.0049(19)
C52C 0.013(3) 0.014(2) 0.018(3) -0.009(2) 0.001(2) -0.0049(19)
C53C 0.013(3) 0.014(2) 0.018(3) -0.009(2) 0.001(2) -0.0049(19)
C54C 0.013(3) 0.014(2) 0.018(3) -0.009(2) 0.001(2) -0.0049(19)
C55C 0.013(3) 0.014(2) 0.018(3) -0.009(2) 0.001(2) -0.0049(19)
C56C 0.013(3) 0.014(2) 0.018(3) -0.009(2) 0.001(2) -0.0049(19)
C57C 0.013(3) 0.014(2) 0.018(3) -0.009(2) 0.001(2) -0.0049(19)
C58C 0.013(3) 0.014(2) 0.018(3) -0.009(2) 0.001(2) -0.0049(19)
C59C 0.013(3) 0.014(2) 0.018(3) -0.009(2) 0.001(2) -0.0049(19)
C60C 0.013(3) 0.014(2) 0.018(3) -0.009(2) 0.001(2) -0.0049(19)
C61C 0.013(3) 0.014(2) 0.018(3) -0.009(2) 0.001(2) -0.0049(19)
C62C 0.013(3) 0.014(2) 0.018(3) -0.009(2) 0.001(2) -0.0049(19)
C63C 0.013(3) 0.014(2) 0.018(3) -0.009(2) 0.001(2) -0.0049(19)
C64C 0.013(3) 0.014(2) 0.018(3) -0.009(2) 0.001(2) -0.0049(19)
C65C 0.013(3) 0.014(2) 0.018(3) -0.009(2) 0.001(2) -0.0049(19)
C66C 0.013(3) 0.014(2) 0.018(3) -0.009(2) 0.001(2) -0.0049(19)
C67C 0.013(3) 0.014(2) 0.018(3) -0.009(2) 0.001(2) -0.0049(19)
C68C 0.013(3) 0.014(2) 0.018(3) -0.009(2) 0.001(2) -0.0049(19)
C69C 0.013(3) 0.014(2) 0.018(3) -0.009(2) 0.001(2) -0.0049(19)
C70C 0.013(3) 0.014(2) 0.018(3) -0.009(2) 0.001(2) -0.0049(19)
C71C 0.013(3) 0.014(2) 0.018(3) -0.009(2) 0.001(2) -0.0049(19)
C72C 0.013(3) 0.014(2) 0.018(3) -0.009(2) 0.001(2) -0.0049(19)
C73C 0.013(3) 0.014(2) 0.018(3) -0.009(2) 0.001(2) -0.0049(19)
C74C 0.013(3) 0.014(2) 0.018(3) -0.009(2) 0.001(2) -0.0049(19)
C75C 0.013(3) 0.014(2) 0.018(3) -0.009(2) 0.001(2) -0.0049(19)
C76C 0.013(3) 0.014(2) 0.018(3) -0.009(2) 0.001(2) -0.0049(19)
C77C 0.013(3) 0.014(2) 0.018(3) -0.009(2) 0.001(2) -0.0049(19)
C78C 0.013(3) 0.014(2) 0.018(3) -0.009(2) 0.001(2) -0.0049(19)
C79C 0.013(3) 0.014(2) 0.018(3) -0.009(2) 0.001(2) -0.0049(19)
C80C 0.013(3) 0.014(2) 0.018(3) -0.009(2) 0.001(2) -0.0049(19)
C81C 0.013(3) 0.014(2) 0.018(3) -0.009(2) 0.001(2) -0.0049(19)
C82C 0.013(3) 0.014(2) 0.018(3) -0.009(2) 0.001(2) -0.0049(19)
C3D 0.019(2) 0.022(2) 0.032(3) -0.0093(18) -0.0064(18) 0.0060(17)
C4D 0.019(2) 0.022(2) 0.032(3) -0.0093(18) -0.0064(18) 0.0060(17)
C5D 0.019(2) 0.022(2) 0.032(3) -0.0093(18) -0.0064(18) 0.0060(17)
C6D 0.019(2) 0.022(2) 0.032(3) -0.0093(18) -0.0064(18) 0.0060(17)
C7D 0.019(2) 0.022(2) 0.032(3) -0.0093(18) -0.0064(18) 0.0060(17)
C8D 0.019(2) 0.022(2) 0.032(3) -0.0093(18) -0.0064(18) 0.0060(17)
C9D 0.019(2) 0.022(2) 0.032(3) -0.0093(18) -0.0064(18) 0.0060(17)
C10D 0.019(2) 0.022(2) 0.032(3) -0.0093(18) -0.0064(18) 0.0060(17)
C11D 0.019(2) 0.022(2) 0.032(3) -0.0093(18) -0.0064(18) 0.0060(17)
C12D 0.019(2) 0.022(2) 0.032(3) -0.0093(18) -0.0064(18) 0.0060(17)
C13D 0.019(2) 0.022(2) 0.032(3) -0.0093(18) -0.0064(18) 0.0060(17)
C14D 0.019(2) 0.022(2) 0.032(3) -0.0093(18) -0.0064(18) 0.0060(17)
C15D 0.019(2) 0.022(2) 0.032(3) -0.0093(18) -0.0064(18) 0.0060(17)
C16D 0.019(2) 0.022(2) 0.032(3) -0.0093(18) -0.0064(18) 0.0060(17)
C17D 0.019(2) 0.022(2) 0.032(3) -0.0093(18) -0.0064(18) 0.0060(17)
C18D 0.019(2) 0.022(2) 0.032(3) -0.0093(18) -0.0064(18) 0.0060(17)
C19D 0.019(2) 0.022(2) 0.032(3) -0.0093(18) -0.0064(18) 0.0060(17)
C20D 0.019(2) 0.022(2) 0.032(3) -0.0093(18) -0.0064(18) 0.0060(17)
C21D 0.019(2) 0.022(2) 0.032(3) -0.0093(18) -0.0064(18) 0.0060(17)
C22D 0.019(2) 0.022(2) 0.032(3) -0.0093(18) -0.0064(18) 0.0060(17)
C23D 0.019(2) 0.022(2) 0.032(3) -0.0093(18) -0.0064(18) 0.0060(17)
C24D 0.019(2) 0.022(2) 0.032(3) -0.0093(18) -0.0064(18) 0.0060(17)
C25D 0.019(2) 0.022(2) 0.032(3) -0.0093(18) -0.0064(18) 0.0060(17)
C26D 0.019(2) 0.022(2) 0.032(3) -0.0093(18) -0.0064(18) 0.0060(17)
C27D 0.019(2) 0.022(2) 0.032(3) -0.0093(18) -0.0064(18) 0.0060(17)
C28D 0.019(2) 0.022(2) 0.032(3) -0.0093(18) -0.0064(18) 0.0060(17)
C29D 0.019(2) 0.022(2) 0.032(3) -0.0093(18) -0.0064(18) 0.0060(17)
C30D 0.019(2) 0.022(2) 0.032(3) -0.0093(18) -0.0064(18) 0.0060(17)
C31D 0.019(2) 0.022(2) 0.032(3) -0.0093(18) -0.0064(18) 0.0060(17)
C32D 0.019(2) 0.022(2) 0.032(3) -0.0093(18) -0.0064(18) 0.0060(17)
C33D 0.019(2) 0.022(2) 0.032(3) -0.0093(18) -0.0064(18) 0.0060(17)
C34D 0.019(2) 0.022(2) 0.032(3) -0.0093(18) -0.0064(18) 0.0060(17)
C35D 0.019(2) 0.022(2) 0.032(3) -0.0093(18) -0.0064(18) 0.0060(17)
C36D 0.019(2) 0.022(2) 0.032(3) -0.0093(18) -0.0064(18) 0.0060(17)
C37D 0.019(2) 0.022(2) 0.032(3) -0.0093(18) -0.0064(18) 0.0060(17)
C38D 0.019(2) 0.022(2) 0.032(3) -0.0093(18) -0.0064(18) 0.0060(17)
C39D 0.019(2) 0.022(2) 0.032(3) -0.0093(18) -0.0064(18) 0.0060(17)
C40D 0.019(2) 0.022(2) 0.032(3) -0.0093(18) -0.0064(18) 0.0060(17)
C41D 0.019(2) 0.022(2) 0.032(3) -0.0093(18) -0.0064(18) 0.0060(17)
C42D 0.019(2) 0.022(2) 0.032(3) -0.0093(18) -0.0064(18) 0.0060(17)
C43D 0.019(2) 0.022(2) 0.032(3) -0.0093(18) -0.0064(18) 0.0060(17)
C44D 0.019(2) 0.022(2) 0.032(3) -0.0093(18) -0.0064(18) 0.0060(17)
C45D 0.019(2) 0.022(2) 0.032(3) -0.0093(18) -0.0064(18) 0.0060(17)
C46D 0.019(2) 0.022(2) 0.032(3) -0.0093(18) -0.0064(18) 0.0060(17)
C47D 0.019(2) 0.022(2) 0.032(3) -0.0093(18) -0.0064(18) 0.0060(17)
C48D 0.019(2) 0.022(2) 0.032(3) -0.0093(18) -0.0064(18) 0.0060(17)
C49D 0.019(2) 0.022(2) 0.032(3) -0.0093(18) -0.0064(18) 0.0060(17)
C50D 0.019(2) 0.022(2) 0.032(3) -0.0093(18) -0.0064(18) 0.0060(17)
C51D 0.019(2) 0.022(2) 0.032(3) -0.0093(18) -0.0064(18) 0.0060(17)
C52D 0.019(2) 0.022(2) 0.032(3) -0.0093(18) -0.0064(18) 0.0060(17)
C53D 0.019(2) 0.022(2) 0.032(3) -0.0093(18) -0.0064(18) 0.0060(17)
C54D 0.019(2) 0.022(2) 0.032(3) -0.0093(18) -0.0064(18) 0.0060(17)
C55D 0.019(2) 0.022(2) 0.032(3) -0.0093(18) -0.0064(18) 0.0060(17)
C56D 0.019(2) 0.022(2) 0.032(3) -0.0093(18) -0.0064(18) 0.0060(17)
C57D 0.019(2) 0.022(2) 0.032(3) -0.0093(18) -0.0064(18) 0.0060(17)
C58D 0.019(2) 0.022(2) 0.032(3) -0.0093(18) -0.0064(18) 0.0060(17)
C59D 0.019(2) 0.022(2) 0.032(3) -0.0093(18) -0.0064(18) 0.0060(17)
C60D 0.019(2) 0.022(2) 0.032(3) -0.0093(18) -0.0064(18) 0.0060(17)
C61D 0.019(2) 0.022(2) 0.032(3) -0.0093(18) -0.0064(18) 0.0060(17)
C62D 0.019(2) 0.022(2) 0.032(3) -0.0093(18) -0.0064(18) 0.0060(17)
C63D 0.019(2) 0.022(2) 0.032(3) -0.0093(18) -0.0064(18) 0.0060(17)
C64D 0.019(2) 0.022(2) 0.032(3) -0.0093(18) -0.0064(18) 0.0060(17)
C65D 0.019(2) 0.022(2) 0.032(3) -0.0093(18) -0.0064(18) 0.0060(17)
C66D 0.019(2) 0.022(2) 0.032(3) -0.0093(18) -0.0064(18) 0.0060(17)
C67D 0.019(2) 0.022(2) 0.032(3) -0.0093(18) -0.0064(18) 0.0060(17)
C68D 0.019(2) 0.022(2) 0.032(3) -0.0093(18) -0.0064(18) 0.0060(17)
C69D 0.019(2) 0.022(2) 0.032(3) -0.0093(18) -0.0064(18) 0.0060(17)
C70D 0.019(2) 0.022(2) 0.032(3) -0.0093(18) -0.0064(18) 0.0060(17)
C71D 0.019(2) 0.022(2) 0.032(3) -0.0093(18) -0.0064(18) 0.0060(17)
C72D 0.019(2) 0.022(2) 0.032(3) -0.0093(18) -0.0064(18) 0.0060(17)
C73D 0.019(2) 0.022(2) 0.032(3) -0.0093(18) -0.0064(18) 0.0060(17)
C74D 0.019(2) 0.022(2) 0.032(3) -0.0093(18) -0.0064(18) 0.0060(17)
C75D 0.019(2) 0.022(2) 0.032(3) -0.0093(18) -0.0064(18) 0.0060(17)
C76D 0.019(2) 0.022(2) 0.032(3) -0.0093(18) -0.0064(18) 0.0060(17)
C77D 0.019(2) 0.022(2) 0.032(3) -0.0093(18) -0.0064(18) 0.0060(17)
C78D 0.019(2) 0.022(2) 0.032(3) -0.0093(18) -0.0064(18) 0.0060(17)
C79D 0.019(2) 0.022(2) 0.032(3) -0.0093(18) -0.0064(18) 0.0060(17)
C80D 0.019(2) 0.022(2) 0.032(3) -0.0093(18) -0.0064(18) 0.0060(17)
C81D 0.019(2) 0.022(2) 0.032(3) -0.0093(18) -0.0064(18) 0.0060(17)
C82D 0.019(2) 0.022(2) 0.032(3) -0.0093(18) -0.0064(18) 0.0060(17)
C1H 0.066(5) 0.164(7) 0.117(7) 0.002(6) -0.018(4) -0.024(5)
C2H 0.066(5) 0.164(7) 0.117(7) 0.002(6) -0.018(4) -0.024(5)
C3H 0.066(5) 0.164(7) 0.117(7) 0.002(6) -0.018(4) -0.024(5)
C1I 0.126(12) 0.129(11) 0.110(12) -0.074(8) 0.078(9) -0.041(8)
C2I 0.126(12) 0.129(11) 0.110(12) -0.074(8) 0.078(9) -0.041(8)
C3I 0.126(12) 0.129(11) 0.110(12) -0.074(8) 0.078(9) -0.041(8)
C4I 0.126(12) 0.129(11) 0.110(12) -0.074(8) 0.078(9) -0.041(8)
C5I 0.126(12) 0.129(11) 0.110(12) -0.074(8) 0.078(9) -0.041(8)
C6I 0.126(12) 0.129(11) 0.110(12) -0.074(8) 0.078(9) -0.041(8)
C1K 0.070(11) 0.83(5) 0.56(5) -0.53(5) -0.028(18) 0.057(18)
C2K 0.070(11) 0.83(5) 0.56(5) -0.53(5) -0.028(18) 0.057(18)
C3K 0.070(11) 0.83(5) 0.56(5) -0.53(5) -0.028(18) 0.057(18)
C4K 0.070(11) 0.83(5) 0.56(5) -0.53(5) -0.028(18) 0.057(18)
C5K 0.070(11) 0.83(5) 0.56(5) -0.53(5) -0.028(18) 0.057(18)
C6K 0.070(11) 0.83(5) 0.56(5) -0.53(5) -0.028(18) 0.057(18)
C1T 0.040(3) 0.053(3) 0.071(5) -0.027(3) -0.016(3) 0.000(2)
C2T 0.040(3) 0.053(3) 0.071(5) -0.027(3) -0.016(3) 0.000(2)
C3T 0.040(3) 0.053(3) 0.071(5) -0.027(3) -0.016(3) 0.000(2)
C4T 0.040(3) 0.053(3) 0.071(5) -0.027(3) -0.016(3) 0.000(2)
C5T 0.040(3) 0.053(3) 0.071(5) -0.027(3) -0.016(3) 0.000(2)
C6T 0.040(3) 0.053(3) 0.071(5) -0.027(3) -0.016(3) 0.000(2)
C7T 0.040(3) 0.053(3) 0.071(5) -0.027(3) -0.016(3) 0.000(2)

loop_
_atom_type_symbol
_atom_type_description
_atom_type_scat_dispersion_real
_atom_type_scat_dispersion_imag
_atom_type_scat_source
C C 0.0033 0.0016 'International Tables Vol C Tables 4.2.6.8 and 6.1.1.4'
H H 0.0000 0.0000 'International Tables Vol C Tables 4.2.6.8 and 6.1.1.4'
N N 0.0061 0.0033 'International Tables Vol C Tables 4.2.6.8 and 6.1.1.4'
Sc Sc 0.2519 0.3716 'International Tables Vol C Tables 4.2.6.8 and 6.1.1.4'

loop_
_geom_angle_atom_site_label_1
_geom_angle_atom_site_label_2
_geom_angle_atom_site_label_3
_geom_angle
_geom_angle_site_symmetry_1
_geom_angle_site_symmetry_3
C1CA Sc1A C2CA 30.1(3) . .
C2CA Sc2A C1CA 30.9(4) . .
C2CA C1CA Sc2A 72.7(11) . .
C2CA C1CA Sc1A 76.5(9) . .
Sc2A C1CA Sc1A 119.8(5) . .
C1CA C2CA Sc2A 76.3(11) . .
C1CA C2CA Sc1A 73.4(8) . .
Sc2A C2CA Sc1A 120.1(5) . .
C1CB Sc1B C2CB 30.1(3) . .
C2CB Sc2B C1CB 30.9(4) . .
C2CB C1CB Sc2B 72.5(11) . .
C2CB C1CB Sc1B 75.9(9) . .
Sc2B C1CB Sc1B 120.8(6) . .
C1CB C2CB Sc2B 76.7(12) . .
C1CB C2CB Sc1B 74.0(9) . .
Sc2B C2CB Sc1B 121.9(6) . .
C1CC Sc1C C2CC 30.1(3) . .
C2CC Sc2C C1CC 30.9(4) . .
C2CC C1CC Sc2C 72.6(11) . .
C2CC C1CC Sc1C 75.8(10) . .
Sc2C C1CC Sc1C 119.2(8) . .
C1CC C2CC Sc2C 76.6(12) . .
C1CC C2CC Sc1C 74.1(9) . .
Sc2C C2CC Sc1C 120.3(8) . .
C1CD Sc1D C2CD 30.1(3) . .
C2CD Sc2D C1CD 30.9(4) . .
C2CD C1CD Sc2D 72.5(11) . .
C2CD C1CD Sc1D 75.6(9) . .
Sc2D C1CD Sc1D 121.1(8) . .
C1CD C2CD Sc2D 76.6(12) . .
C1CD C2CD Sc1D 74.3(9) . .
Sc2D C2CD Sc1D 122.4(8) . .
N1 C1WA C1A 100.1(9) . .
N1 C1WA H1W1 111.8 . .
C1A C1WA H1W1 111.8 . .
N1 C1WA H1W2 111.8 . .
C1A C1WA H1W2 111.8 . .
H1W1 C1WA H1W2 109.5 . .
N1 C2WA C2A 98.0(14) . .
N1 C2WA H2W1 112.2 . .
C2A C2WA H2W1 112.2 . .
N1 C2WA H2W2 112.2 . .
C2A C2WA H2W2 112.2 . .
H2W1 C2WA H2W2 109.8 . .
N1 C1WB C1C 110(3) . .
N1 C1WB H1W3 109.7 . .
C1C C1WB H1W3 109.7 . .
N1 C1WB H1W4 109.7 . .
C1C C1WB H1W4 109.7 . .
H1W3 C1WB H1W4 108.2 . .
N1 C2WB C2C 102.2(16) . .
N1 C2WB H2W3 111.3 . .
C2C C2WB H2W3 111.3 . .
N1 C2WB H2W4 111.3 . .
C2C C2WB H2W4 111.3 . .
H2W3 C2WB H2W4 109.2 . .
N1 C3W C1X 109.8(4) . .
N1 C3W C1Y 108.0(4) . .
C1X C3W C1Y 102.9(4) . .
N1 C3W C1Z 109.0(4) . .
C1X C3W C1Z 113.3(4) . .
C1Y C3W C1Z 113.6(4) . .
C6X C1X C2X 117.9(6) . .
C6X C1X C3W 121.4(5) . .
C2X C1X C3W 120.4(5) . .
C3X C2X C1X 121.1(5) . .
C3X C2X H2X 119.5 . .
C1X C2X H2X 119.5 . .
C4X C3X C2X 119.7(6) . .
C4X C3X H3X 120.2 . .
C2X C3X H3X 120.2 . .
C3X C4X C5X 120.4(7) . .
C3X C4X H4X 119.8 . .
C5X C4X H4X 119.8 . .
C4X C5X C6X 119.7(6) . .
C4X C5X H5X 120.1 . .
C6X C5X H5X 120.1 . .
C1X C6X C5X 121.2(6) . .
C1X C6X H6X 119.4 . .
C5X C6X H6X 119.4 . .
C6Y C1Y C2Y 117.9(5) . .
C6Y C1Y C3W 120.3(4) . .
C2Y C1Y C3W 121.2(5) . .
C3Y C2Y C1Y 121.4(5) . .
C3Y C2Y H2Y 119.3 . .
C1Y C2Y H2Y 119.3 . .
C4Y C3Y C2Y 119.8(5) . .
C4Y C3Y H3Y 120.1 . .
C2Y C3Y H3Y 120.1 . .
C5Y C4Y C3Y 120.2(5) . .
C5Y C4Y H4Y 119.9 . .
C3Y C4Y H4Y 119.9 . .
C4Y C5Y C6Y 119.6(5) . .
C4Y C5Y H5Y 120.2 . .
C6Y C5Y H5Y 120.2 . .
C1Y C6Y C5Y 121.0(5) . .
C1Y C6Y H6Y 119.5 . .
C5Y C6Y H6Y 119.5 . .
C6Z C1Z C2Z 117.6(5) . .
C6Z C1Z C3W 120.8(5) . .
C2Z C1Z C3W 121.0(5) . .
C3Z C2Z C1Z 121.1(5) . .
C3Z C2Z H2Z 119.5 . .
C1Z C2Z H2Z 119.5 . .
C4Z C3Z C2Z 120.6(6) . .
C4Z C3Z H3Z 119.7 . .
C2Z C3Z H3Z 119.7 . .
C3Z C4Z C5Z 119.2(5) . .
C3Z C4Z H4Z 120.4 . .
C5Z C4Z H4Z 120.4 . .
C6Z C5Z C4Z 120.4(6) . .
C6Z C5Z H5Z 119.8 . .
C4Z C5Z H5Z 119.8 . .
C5Z C6Z C1Z 121.2(6) . .
C5Z C6Z H6Z 119.4 . .
C1Z C6Z H6Z 119.4 . .
C1WB N1 C1WA 103(2) . .
C1WB N1 C2WA 4(3) . .
C1WA N1 C2WA 106.9(14) . .
C1WB N1 C3W 119.4(19) . .
C1WA N1 C3W 116.6(7) . .
C2WA N1 C3W 116.2(10) . .
C1WB N1 C2WB 93(3) . .
C1WA N1 C2WB 13.6(11) . .
C2WA N1 C2WB 97.1(17) . .
C3W N1 C2WB 115.2(12) . .
C9A C1A C3B 95.6(11) . .
C9A C1A C12B 4.8(11) . .
C3B C1A C12B 99.5(13) . .
C9A C1A C1WA 113.5(13) . .
C3B C1A C1WA 111.5(14) . .
C12B C1A C1WA 114.2(13) . .
C9A C1A C6A 101.5(11) . .
C3B C1A C6A 6.0(13) . .
C12B C1A C6A 105.4(12) . .
C1WA C1A C6A 109.5(13) . .
C9A C1A C2A 116.2(9) . .
C3B C1A C2A 117.2(9) . .
C12B C1A C2A 111.7(9) . .
C1WA C1A C2A 103.3(7) . .
C6A C1A C2A 113.0(8) . .
C9B C2A C3A 95.4(13) . .
C9B C2A C12A 6.3(12) . .
C3A C2A C12A 101.5(12) . .
C9B C2A C6B 99.5(14) . .
C3A C2A C6B 4.7(11) . .
C12A C2A C6B 105.4(12) . .
C9B C2A C1A 116.4(10) . .
C3A C2A C1A 117.7(9) . .
C12A C2A C1A 111.5(8) . .
C6B C2A C1A 113.5(9) . .
C9B C2A C2WA 111(2) . .
C3A C2A C2WA 110.2(16) . .
C12A C2A C2WA 110(2) . .
C6B C2A C2WA 110.5(18) . .
C1A C2A C2WA 105.5(10) . .
C14A C3A C4A 118.8(14) . .
C14A C3A C2A 107.9(12) . .
C4A C3A C2A 124.7(12) . .
C17A C4A C3A 117.5(11) . .
C17A C4A C5A 122.0(13) . .
C3A C4A C5A 116.8(13) . .
C6A C5A C20A 115.7(11) . .
C6A C5A C4A 121.0(16) . .
C20A C5A C4A 115.6(14) . .
C5A C6A C7A 120.9(14) . .
C5A C6A C1A 125.6(12) . .
C7A C6A C1A 107.0(11) . .
C6A C7A C8A 109.5(15) . .
C6A C7A C22A 121.7(12) . .
C8A C7A C22A 120.6(12) . .
C9A C8A C7A 109.5(14) . .
C9A C8A C25A 121.6(12) . .
C7A C8A C25A 120.6(13) . .
C10A C9A C8A 121.5(13) . .
C10A C9A C1A 124.9(12) . .
C8A C9A C1A 108.8(12) . .
C9A C10A C11A 120.0(14) . .
C9A C10A C27A 119.1(12) . .
C11A C10A C27A 107.5(13) . .
C12A C11A C10A 119.9(14) . .
C12A C11A C29A 118.9(12) . .
C10A C11A C29A 107.8(13) . .
C11A C12A C13A 119.9(13) . .
C11A C12A C2A 124.5(12) . .
C13A C12A C2A 110.5(12) . .
C12A C13A C31A 123.3(12) . .
C12A C13A C14A 106.2(14) . .
C31A C13A C14A 121.3(12) . .
C15A C14A C3A 121.6(11) . .
C15A C14A C13A 121.3(12) . .
C3A C14A C13A 110.1(15) . .
C14A C15A C33A 121.8(12) . .
C14A C15A C16A 119.5(12) . .
C33A C15A C16A 109.9(12) . .
C35A C16A C17A 118.6(12) . .
C35A C16A C15A 108.3(11) . .
C17A C16A C15A 118.3(13) . .
C4A C17A C16A 120.8(11) . .
C4A C17A C18A 115.6(11) . .
C16A C17A C18A 120.6(11) . .
C19A C18A C37A 120.1(11) . .
C19A C18A C17A 119.4(12) . .
C37A C18A C17A 114.1(10) . .
C20A C19A C18A 120.7(13) . .
C20A C19A C40A 112.8(13) . .
C18A C19A C40A 120.0(12) . .
C19A C20A C21A 104.4(13) . .
C19A C20A C5A 126.5(13) . .
C21A C20A C5A 121.1(12) . .
C20A C21A C22A 122.0(13) . .
C20A C21A C41A 111.7(12) . .
C22A C21A C41A 117.2(11) . .
C21A C22A C7A 117.2(11) . .
C21A C22A C23A 117.9(12) . .
C7A C22A C23A 117.4(11) . .
C24A C23A C43A 104.1(12) . .
C24A C23A C22A 120.5(13) . .
C43A C23A C22A 128.2(12) . .
C23A C24A C25A 124.3(12) . .
C23A C24A C45A 109.7(12) . .
C25A C24A C45A 118.4(10) . .
C8A C25A C26A 117.3(11) . .
C8A C25A C24A 115.8(10) . .
C26A C25A C24A 120.2(11) . .
C27A C26A C25A 119.0(11) . .
C27A C26A C47A 115.5(10) . .
C25A C26A C47A 120.6(11) . .
C28A C27A C26A 122.4(12) . .
C28A C27A C10A 108.5(11) . .
C26A C27A C10A 121.3(11) . .
C49A C28A C27A 121.6(10) . .
C49A C28A C29A 119.3(11) . .
C27A C28A C29A 107.8(12) . .
C30A C29A C11A 123.7(12) . .
C30A C29A C28A 120.3(12) . .
C11A C29A C28A 106.9(11) . .
C29A C30A C51A 120.2(11) . .
C29A C30A C31A 117.2(11) . .
C51A C30A C31A 117.9(11) . .
C13A C31A C32A 116.1(11) . .
C13A C31A C30A 116.8(12) . .
C32A C31A C30A 118.5(12) . .
C53A C32A C31A 121.3(11) . .
C53A C32A C33A 116.5(11) . .
C31A C32A C33A 119.4(11) . .
C15A C33A C32A 118.5(13) . .
C15A C33A C34A 104.3(11) . .
C32A C33A C34A 121.5(12) . .
C35A C34A C55A 123.9(11) . .
C35A C34A C33A 109.0(11) . .
C55A C34A C33A 116.9(10) . .
C34A C35A C36A 118.7(10) . .
C34A C35A C16A 108.4(11) . .
C36A C35A C16A 122.9(11) . .
C57A C36A C35A 121.7(10) . .
C57A C36A C37A 109.6(11) . .
C35A C36A C37A 119.8(10) . .
C38A C37A C18A 120.9(11) . .
C38A C37A C36A 105.1(11) . .
C18A C37A C36A 122.9(11) . .
C58A C38A C37A 110.5(11) . .
C58A C38A C39A 118.2(10) . .
C37A C38A C39A 119.6(10) . .
C61A C39A C38A 120.1(10) . .
C61A C39A C40A 115.5(10) . .
C38A C39A C40A 119.0(10) . .
C41A C40A C19A 107.3(12) . .
C41A C40A C39A 122.7(11) . .
C19A C40A C39A 119.6(11) . .
C40A C41A C42A 124.1(11) . .
C40A C41A C21A 103.7(11) . .
C42A C41A C21A 123.3(11) . .
C41A C42A C62A 114.2(11) . .
C41A C42A C43A 120.1(10) . .
C62A C42A C43A 115.4(10) . .
C23A C43A C44A 113.0(12) . .
C23A C43A C42A 113.2(11) . .
C44A C43A C42A 118.9(10) . .
C45A C44A C43A 105.0(11) . .
C45A C44A C64A 118.1(11) . .
C43A C44A C64A 128.8(10) . .
C44A C45A C46A 125.0(12) . .
C44A C45A C24A 107.5(11) . .
C46A C45A C24A 121.6(11) . .
C45A C46A C47A 122.6(11) . .
C45A C46A C66A 113.0(10) . .
C47A C46A C66A 117.4(10) . .
C48A C47A C46A 118.5(11) . .
C48A C47A C26A 118.9(10) . .
C46A C47A C26A 116.6(10) . .
C49A C48A C68A 106.9(11) . .
C49A C48A C47A 122.2(12) . .
C68A C48A C47A 120.8(12) . .
C28A C49A C48A 118.6(10) . .
C28A C49A C50A 119.5(10) . .
C48A C49A C50A 111.8(11) . .
C51A C50A C69A 122.4(12) . .
C51A C50A C49A 121.6(12) . .
C69A C50A C49A 103.7(11) . .
C50A C51A C52A 116.1(11) . .
C50A C51A C30A 118.0(11) . .
C52A C51A C30A 120.2(11) . .
C71A C52A C53A 113.3(11) . .
C71A C52A C51A 121.2(11) . .
C53A C52A C51A 120.2(11) . .
C32A C53A C52A 121.3(12) . .
C32A C53A C54A 123.8(11) . .
C52A C53A C54A 106.4(11) . .
C72A C54A C53A 107.6(10) . .
C72A C54A C55A 126.1(10) . .
C53A C54A C55A 118.6(11) . .
C34A C55A C56A 117.2(10) . .
C34A C55A C54A 120.6(10) . .
C56A C55A C54A 114.9(10) . .
C57A C56A C74A 116.2(10) . .
C57A C56A C55A 118.2(11) . .
C74A C56A C55A 119.0(11) . .
C36A C57A C56A 120.2(11) . .
C36A C57A C58A 106.3(10) . .
C56A C57A C58A 123.9(11) . .
C38A C58A C59A 122.7(11) . .
C38A C58A C57A 108.3(10) . .
C59A C58A C57A 118.1(10) . .
C60A C59A C75A 117.7(11) . .
C60A C59A C58A 117.4(10) . .
C75A C59A C58A 118.1(10) . .
C59A C60A C82A 120.8(11) . .
C59A C60A C61A 121.1(11) . .
C82A C60A C61A 108.6(11) . .
C39A C61A C62A 121.4(11) . .
C39A C61A C60A 119.8(11) . .
C62A C61A C60A 107.9(11) . .
C61A C62A C42A 121.8(11) . .
C61A C62A C63A 109.0(10) . .
C42A C62A C63A 121.3(10) . .
C64A C63A C82A 119.7(11) . .
C64A C63A C62A 122.5(11) . .
C82A C63A C62A 105.2(11) . .
C65A C64A C63A 119.4(10) . .
C65A C64A C44A 121.5(10) . .
C63A C64A C44A 112.4(10) . .
C66A C65A C64A 116.9(11) . .
C66A C65A C78A 114.4(12) . .
C64A C65A C78A 120.9(11) . .
C65A C66A C67A 102.3(12) . .
C65A C66A C46A 124.8(13) . .
C67A C66A C46A 121.6(11) . .
C66A C67A C79A 112.9(12) . .
C66A C67A C68A 119.7(11) . .
C79A C67A C68A 118.5(11) . .
C67A C68A C48A 121.5(11) . .
C67A C68A C69A 120.1(12) . .
C48A C68A C69A 108.6(12) . .
C70A C69A C68A 122.0(12) . .
C70A C69A C50A 121.1(11) . .
C68A C69A C50A 108.5(11) . .
C69A C70A C71A 116.8(11) . .
C69A C70A C80A 118.5(11) . .
C71A C70A C80A 115.4(11) . .
C52A C71A C70A 121.0(12) . .
C52A C71A C72A 102.7(10) . .
C70A C71A C72A 126.4(11) . .
C54A C72A C73A 119.0(10) . .
C54A C72A C71A 109.2(11) . .
C73A C72A C71A 114.8(10) . .
C81A C73A C72A 118.9(10) . .
C81A C73A C74A 105.9(11) . .
C72A C73A C74A 118.3(10) . .
C75A C74A C56A 119.1(11) . .
C75A C74A C73A 107.7(11) . .
C56A C74A C73A 122.5(11) . .
C59A C75A C74A 123.6(10) . .
C59A C75A C76A 121.3(10) . .
C74A C75A C76A 108.2(11) . .
C81A C76A C77A 123.8(11) . .
C81A C76A C75A 109.0(11) . .
C77A C76A C75A 119.7(11) . .
C82A C77A C76A 118.1(11) . .
C82A C77A C78A 118.0(10) . .
C76A C77A C78A 117.5(11) . .
C79A C78A C65A 105.5(12) . .
C79A C78A C77A 120.6(12) . .
C65A C78A C77A 121.3(12) . .
C78A C79A C67A 104.7(11) . .
C78A C79A C80A 124.0(12) . .
C67A C79A C80A 124.0(12) . .
C79A C80A C81A 116.6(11) . .
C79A C80A C70A 117.0(11) . .
C81A C80A C70A 118.2(10) . .
C76A C81A C73A 108.8(10) . .
C76A C81A C80A 117.1(10) . .
C73A C81A C80A 126.1(10) . .
C77A C82A C60A 122.3(12) . .
C77A C82A C63A 119.9(11) . .
C60A C82A C63A 109.3(12) . .
C14B C3B C4B 118.6(15) . .
C14B C3B C1A 110.0(12) . .
C4B C3B C1A 125.0(12) . .
C17B C4B C3B 118.1(12) . .
C17B C4B C5B 122.2(14) . .
C3B C4B C5B 116.6(14) . .
C6B C5B C20B 115.7(12) . .
C6B C5B C4B 121.4(17) . .
C20B C5B C4B 116.4(15) . .
C5B C6B C7B 120.1(16) . .
C5B C6B C2A 125.0(13) . .
C7B C6B C2A 108.2(13) . .
C6B C7B C8B 108.8(19) . .
C6B C7B C22B 121.5(13) . .
C8B C7B C22B 120.0(13) . .
C7B C8B C9B 108.6(18) . .
C7B C8B C25B 121.0(14) . .
C9B C8B C25B 121.4(13) . .
C10B C9B C8B 121.0(14) . .
C10B C9B C2A 124.8(13) . .
C8B C9B C2A 110.5(14) . .
C9B C10B C11B 119.8(16) . .
C9B C10B C27B 119.6(13) . .
C11B C10B C27B 108.9(14) . .
C12B C11B C10B 120.5(16) . .
C12B C11B C29B 118.6(12) . .
C10B C11B C29B 109.7(14) . .
C11B C12B C13B 120.1(14) . .
C11B C12B C1A 123.7(12) . .
C13B C12B C1A 110.6(12) . .
C12B C13B C31B 122.3(13) . .
C12B C13B C14B 107.2(15) . .
C31B C13B C14B 120.1(13) . .
C15B C14B C3B 123.1(13) . .
C15B C14B C13B 121.6(13) . .
C3B C14B C13B 108.0(16) . .
C14B C15B C33B 122.3(13) . .
C14B C15B C16B 117.5(12) . .
C33B C15B C16B 111.9(13) . .
C35B C16B C17B 118.7(13) . .
C35B C16B C15B 108.7(12) . .
C17B C16B C15B 120.4(14) . .
C4B C17B C16B 119.7(12) . .
C4B C17B C18B 114.7(12) . .
C16B C17B C18B 120.8(12) . .
C19B C18B C37B 119.2(12) . .
C19B C18B C17B 120.3(13) . .
C37B C18B C17B 114.1(11) . .
C20B C19B C18B 120.5(14) . .
C20B C19B C40B 114.7(13) . .
C18B C19B C40B 120.4(12) . .
C19B C20B C21B 102.9(15) . .
C19B C20B C5B 125.5(15) . .
C21B C20B C5B 122.0(14) . .
C20B C21B C22B 120.4(15) . .
C20B C21B C41B 112.1(14) . .
C22B C21B C41B 118.5(12) . .
C21B C22B C7B 118.5(13) . .
C21B C22B C23B 117.0(13) . .
C7B C22B C23B 117.6(12) . .
C24B C23B C43B 102.7(13) . .
C24B C23B C22B 121.0(14) . .
C43B C23B C22B 128.6(13) . .
C23B C24B C25B 123.7(13) . .
C23B C24B C45B 109.7(13) . .
C25B C24B C45B 117.1(12) . .
C8B C25B C26B 118.7(12) . .
C8B C25B C24B 115.6(11) . .
C26B C25B C24B 120.9(13) . .
C27B C26B C25B 117.3(12) . .
C27B C26B C47B 115.1(11) . .
C25B C26B C47B 120.9(13) . .
C28B C27B C26B 123.1(13) . .
C28B C27B C10B 104.6(12) . .
C26B C27B C10B 122.0(13) . .
C49B C28B C27B 120.5(11) . .
C49B C28B C29B 117.6(11) . .
C27B C28B C29B 113.2(13) . .
C30B C29B C11B 124.4(13) . .
C30B C29B C28B 121.3(13) . .
C11B C29B C28B 102.9(12) . .
C29B C30B C51B 119.5(11) . .
C29B C30B C31B 116.0(12) . .
C51B C30B C31B 119.0(11) . .
C13B C31B C32B 117.0(11) . .
C13B C31B C30B 118.3(12) . .
C32B C31B C30B 118.5(12) . .
C53B C32B C31B 120.8(11) . .
C53B C32B C33B 115.0(11) . .
C31B C32B C33B 119.4(11) . .
C15B C33B C32B 117.5(14) . .
C15B C33B C34B 100.7(12) . .
C32B C33B C34B 121.7(13) . .
C35B C34B C55B 122.2(12) . .
C35B C34B C33B 112.9(12) . .
C55B C34B C33B 117.7(11) . .
C34B C35B C36B 121.3(12) . .
C34B C35B C16B 105.5(12) . .
C36B C35B C16B 122.7(12) . .
C57B C36B C35B 120.8(11) . .
C57B C36B C37B 107.9(12) . .
C35B C36B C37B 120.5(11) . .
C38B C37B C18B 120.7(12) . .
C38B C37B C36B 107.1(11) . .
C18B C37B C36B 122.8(12) . .
C58B C38B C37B 108.9(12) . .
C58B C38B C39B 118.8(11) . .
C37B C38B C39B 121.1(11) . .
C61B C39B C38B 120.4(11) . .
C61B C39B C40B 115.6(11) . .
C38B C39B C40B 117.4(11) . .
C41B C40B C19B 105.8(12) . .
C41B C40B C39B 124.3(12) . .
C19B C40B C39B 120.5(12) . .
C40B C41B C42B 121.8(12) . .
C40B C41B C21B 104.5(12) . .
C42B C41B C21B 122.1(12) . .
C41B C42B C62B 115.5(11) . .
C41B C42B C43B 120.5(11) . .
C62B C42B C43B 115.3(11) . .
C23B C43B C44B 115.8(14) . .
C23B C43B C42B 113.2(12) . .
C44B C43B C42B 119.7(11) . .
C45B C44B C43B 102.1(12) . .
C45B C44B C64B 121.5(12) . .
C43B C44B C64B 126.8(11) . .
C44B C45B C46B 122.4(12) . .
C44B C45B C24B 109.3(12) . .
C46B C45B C24B 122.1(12) . .
C45B C46B C47B 123.1(13) . .
C45B C46B C66B 113.6(11) . .
C47B C46B C66B 116.6(11) . .
C48B C47B C46B 121.0(12) . .
C48B C47B C26B 118.8(11) . .
C46B C47B C26B 115.5(11) . .
C49B C48B C68B 109.2(13) . .
C49B C48B C47B 122.4(13) . .
C68B C48B C47B 119.1(12) . .
C28B C49B C48B 119.1(11) . .
C28B C49B C50B 121.4(11) . .
C48B C49B C50B 108.8(13) . .
C51B C50B C69B 120.3(13) . .
C51B C50B C49B 120.0(12) . .
C69B C50B C49B 106.4(12) . .
C50B C51B C52B 117.4(12) . .
C50B C51B C30B 118.6(11) . .
C52B C51B C30B 119.3(12) . .
C71B C52B C53B 112.9(12) . .
C71B C52B C51B 121.6(11) . .
C53B C52B C51B 120.1(12) . .
C32B C53B C52B 122.2(12) . .
C32B C53B C54B 124.5(12) . .
C52B C53B C54B 105.6(12) . .
C72B C54B C53B 109.4(12) . .
C72B C54B C55B 123.4(11) . .
C53B C54B C55B 119.1(12) . .
C34B C55B C56B 116.7(11) . .
C34B C55B C54B 119.0(11) . .
C56B C55B C54B 117.0(11) . .
C57B C56B C74B 115.6(11) . .
C57B C56B C55B 119.6(11) . .
C74B C56B C55B 118.1(11) . .
C36B C57B C56B 119.4(12) . .
C36B C57B C58B 106.9(12) . .
C56B C57B C58B 123.3(11) . .
C38B C58B C59B 121.6(12) . .
C38B C58B C57B 108.8(11) . .
C59B C58B C57B 119.4(11) . .
C60B C59B C75B 116.9(11) . .
C60B C59B C58B 118.7(11) . .
C75B C59B C58B 116.5(11) . .
C59B C60B C82B 121.4(12) . .
C59B C60B C61B 120.6(11) . .
C82B C60B C61B 109.4(12) . .
C39B C61B C62B 120.5(12) . .
C39B C61B C60B 119.6(12) . .
C62B C61B C60B 108.7(12) . .
C61B C62B C42B 121.9(12) . .
C61B C62B C63B 106.7(11) . .
C42B C62B C63B 122.5(12) . .
C64B C63B C82B 120.2(12) . .
C64B C63B C62B 120.6(11) . .
C82B C63B C62B 108.2(11) . .
C65B C64B C63B 119.2(11) . .
C65B C64B C44B 119.4(10) . .
C63B C64B C44B 114.7(10) . .
C66B C65B C64B 116.8(11) . .
C66B C65B C78B 114.7(13) . .
C64B C65B C78B 120.7(11) . .
C65B C66B C67B 102.7(13) . .
C65B C66B C46B 125.4(13) . .
C67B C66B C46B 120.3(12) . .
C66B C67B C79B 111.8(13) . .
C66B C67B C68B 121.5(12) . .
C79B C67B C68B 118.9(11) . .
C67B C68B C48B 121.0(12) . .
C67B C68B C69B 118.9(13) . .
C48B C68B C69B 107.9(13) . .
C70B C69B C68B 122.5(13) . .
C70B C69B C50B 122.2(11) . .
C68B C69B C50B 107.2(12) . .
C69B C70B C71B 117.4(11) . .
C69B C70B C80B 119.1(11) . .
C71B C70B C80B 114.9(11) . .
C52B C71B C70B 119.8(13) . .
C52B C71B C72B 104.5(11) . .
C70B C71B C72B 126.2(12) . .
C54B C72B C73B 120.2(12) . .
C54B C72B C71B 107.2(12) . .
C73B C72B C71B 116.5(11) . .
C81B C73B C72B 116.5(11) . .
C81B C73B C74B 108.5(12) . .
C72B C73B C74B 118.8(11) . .
C75B C74B C56B 119.1(11) . .
C75B C74B C73B 105.6(12) . .
C56B C74B C73B 122.3(12) . .
C59B C75B C74B 124.4(11) . .
C59B C75B C76B 121.0(11) . .
C74B C75B C76B 108.9(11) . .
C81B C76B C77B 122.9(11) . .
C81B C76B C75B 109.9(11) . .
C77B C76B C75B 121.2(11) . .
C82B C77B C76B 116.3(11) . .
C82B C77B C78B 118.4(11) . .
C76B C77B C78B 118.4(12) . .
C79B C78B C65B 104.5(12) . .
C79B C78B C77B 121.5(12) . .
C65B C78B C77B 121.2(12) . .
C78B C79B C67B 106.1(12) . .
C78B C79B C80B 121.8(13) . .
C67B C79B C80B 124.6(13) . .
C79B C80B C70B 115.8(12) . .
C79B C80B C81B 118.1(12) . .
C70B C80B C81B 118.1(10) . .
C76B C81B C73B 106.8(11) . .
C76B C81B C80B 116.9(11) . .
C73B C81B C80B 127.8(11) . .
C77B C82B C60B 123.0(12) . .
C77B C82B C63B 119.6(12) . .
C60B C82B C63B 107.0(11) . .
C3D C1C C9C 93.0(15) . .
C3D C1C C1WB 112(4) . .
C9C C1C C1WB 119(3) . .
C3D C1C C12D 100.9(16) . .
C9C C1C C12D 8.2(14) . .
C1WB C1C C12D 117(3) . .
C3D C1C C6C 4.8(15) . .
C9C C1C C6C 97.7(18) . .
C1WB C1C C6C 110(4) . .
C12D C1C C6C 105.6(17) . .
C3D C1C C2C 117.8(10) . .
C9C C1C C2C 117.1(11) . .
C1WB C1C C2C 99(2) . .
C12D C1C C2C 110.9(10) . .
C6C C1C C2C 114.3(10) . .
C9D C2C C3C 96.0(15) . .
C9D C2C C12C 7.2(12) . .
C3C C2C C12C 102.7(16) . .
C9D C2C C6D 98.5(14) . .
C3C C2C C6D 3.8(14) . .
C12C C2C C6D 105.0(14) . .
C9D C2C C1C 117.8(11) . .
C3C C2C C1C 117.2(10) . .
C12C C2C C1C 111.7(10) . .
C6D C2C C1C 113.4(10) . .
C9D C2C C2WB 114.0(18) . .
C3C C2C C2WB 110.8(17) . .
C12C C2C C2WB 113.2(16) . .
C6D C2C C2WB 112.1(17) . .
C1C C2C C2WB 101.7(12) . .
C14C C3C C4C 119.9(17) . .
C14C C3C C2C 107.3(15) . .
C4C C3C C2C 124.5(14) . .
C17C C4C C3C 117.1(13) . .
C17C C4C C5C 121.3(16) . .
C3C C4C C5C 117.4(15) . .
C6C C5C C20C 115.6(13) . .
C6C C5C C4C 121.2(19) . .
C20C C5C C4C 116.2(16) . .
C5C C6C C7C 120.3(19) . .
C5C C6C C1C 124.4(14) . .
C7C C6C C1C 107.7(17) . .
C6C C7C C8C 112(2) . .
C6C C7C C22C 121.9(16) . .
C8C C7C C22C 118.3(16) . .
C9C C8C C7C 104(2) . .
C9C C8C C25C 121.7(16) . .
C7C C8C C25C 122.0(17) . .
C10C C9C C8C 119.7(15) . .
C10C C9C C1C 123.5(14) . .
C8C C9C C1C 114.2(16) . .
C9C C10C C11C 120.2(17) . .
C9C C10C C27C 120.7(14) . .
C11C C10C C27C 110.3(17) . .
C12C C11C C10C 121.1(17) . .
C12C C11C C29C 118.7(14) . .
C10C C11C C29C 108.8(18) . .
C11C C12C C13C 120.9(16) . .
C11C C12C C2C 123.3(13) . .
C13C C12C C2C 108.9(15) . .
C12C C13C C31C 121.4(14) . .
C12C C13C C14C 107.3(18) . .
C31C C13C C14C 122.2(15) . .
C15C C14C C3C 122.0(14) . .
C15C C14C C13C 120.6(14) . .
C3C C14C C13C 110(2) . .
C14C C15C C33C 122.7(15) . .
C14C C15C C16C 117.7(14) . .
C33C C15C C16C 110.6(18) . .
C35C C16C C17C 119.7(15) . .
C35C C16C C15C 108.7(16) . .
C17C C16C C15C 120.6(17) . .
C4C C17C C16C 120.0(14) . .
C4C C17C C18C 116.2(13) . .
C16C C17C C18C 120.3(13) . .
C19C C18C C37C 121.3(13) . .
C19C C18C C17C 119.5(15) . .
C37C C18C C17C 114.2(12) . .
C20C C19C C18C 120.6(16) . .
C20C C19C C40C 114.8(18) . .
C18C C19C C40C 118.1(15) . .
C19C C20C C21C 103(2) . .
C19C C20C C5C 126.1(17) . .
C21C C20C C5C 120.8(16) . .
C20C C21C C22C 122.3(17) . .
C20C C21C C41C 111.9(19) . .
C22C C21C C41C 117.8(14) . .
C21C C22C C7C 117.2(15) . .
C21C C22C C23C 117.9(15) . .
C7C C22C C23C 118.9(14) . .
C24C C23C C43C 102.2(18) . .
C24C C23C C22C 120.1(16) . .
C43C C23C C22C 127.5(16) . .
C23C C24C C25C 123.9(15) . .
C23C C24C C45C 110.5(17) . .
C25C C24C C45C 117.8(13) . .
C8C C25C C26C 118.9(14) . .
C8C C25C C24C 115.3(13) . .
C26C C25C C24C 120.2(14) . .
C27C C26C C25C 117.0(14) . .
C27C C26C C47C 115.4(13) . .
C25C C26C C47C 121.3(14) . .
C28C C27C C26C 123.7(15) . .
C28C C27C C10C 103.3(16) . .
C26C C27C C10C 121.6(15) . .
C49C C28C C27C 119.5(13) . .
C49C C28C C29C 117.5(13) . .
C27C C28C C29C 114.0(17) . .
C30C C29C C11C 124.0(15) . .
C30C C29C C28C 123.0(15) . .
C11C C29C C28C 102.8(15) . .
C29C C30C C51C 117.7(13) . .
C29C C30C C31C 116.2(13) . .
C51C C30C C31C 119.4(13) . .
C13C C31C C32C 115.1(13) . .
C13C C31C C30C 118.6(14) . .
C32C C31C C30C 118.8(14) . .
C53C C32C C31C 119.7(13) . .
C53C C32C C33C 115.0(13) . .
C31C C32C C33C 120.5(13) . .
C15C C33C C32C 117.3(15) . .
C15C C33C C34C 102.5(17) . .
C32C C33C C34C 122.3(15) . .
C35C C34C C55C 123.1(15) . .
C35C C34C C33C 111.1(17) . .
C55C C34C C33C 116.5(13) . .
C34C C35C C36C 120.5(14) . .
C34C C35C C16C 106.7(18) . .
C36C C35C C16C 121.6(14) . .
C57C C36C C35C 120.6(13) . .
C57C C36C C37C 109.9(16) . .
C35C C36C C37C 121.0(13) . .
C38C C37C C18C 119.8(15) . .
C38C C37C C36C 106.1(16) . .
C18C C37C C36C 122.3(15) . .
C58C C38C C37C 108.7(17) . .
C58C C38C C39C 119.1(14) . .
C37C C38C C39C 120.9(14) . .
C61C C39C C38C 119.0(13) . .
C61C C39C C40C 116.4(13) . .
C38C C39C C40C 117.4(13) . .
C41C C40C C19C 105.5(18) . .
C41C C40C C39C 123.8(14) . .
C19C C40C C39C 121.7(14) . .
C40C C41C C42C 121.9(15) . .
C40C C41C C21C 105.1(18) . .
C42C C41C C21C 122.8(15) . .
C41C C42C C62C 116.0(13) . .
C41C C42C C43C 120.3(14) . .
C62C C42C C43C 115.8(13) . .
C23C C43C C44C 115.9(19) . .
C23C C43C C42C 113.6(14) . .
C44C C43C C42C 118.9(14) . .
C45C C44C C43C 102.7(16) . .
C45C C44C C64C 121.8(14) . .
C43C C44C C64C 127.3(14) . .
C44C C45C C46C 122.6(14) . .
C44C C45C C24C 108.4(16) . .
C46C C45C C24C 122.2(14) . .
C45C C46C C47C 122.6(16) . .
C45C C46C C66C 113.5(13) . .
C47C C46C C66C 115.7(13) . .
C48C C47C C46C 120.5(13) . .
C48C C47C C26C 118.2(13) . .
C46C C47C C26C 115.7(13) . .
C49C C48C C68C 108.2(16) . .
C49C C48C C47C 122.3(14) . .
C68C C48C C47C 120.3(14) . .
C28C C49C C48C 120.0(13) . .
C28C C49C C50C 120.4(13) . .
C48C C49C C50C 109.7(17) . .
C51C C50C C69C 119.5(15) . .
C51C C50C C49C 120.6(15) . .
C69C C50C C49C 106.0(15) . .
C50C C51C C52C 118.5(13) . .
C50C C51C C30C 119.1(13) . .
C52C C51C C30C 118.6(13) . .
C71C C52C C53C 113.8(16) . .
C71C C52C C51C 120.9(13) . .
C53C C52C C51C 120.1(14) . .
C32C C53C C52C 123.2(15) . .
C32C C53C C54C 125.2(14) . .
C52C C53C C54C 104.0(16) . .
C72C C54C C53C 111.1(17) . .
C72C C54C C55C 123.2(14) . .
C53C C54C C55C 117.4(15) . .
C34C C55C C56C 116.1(13) . .
C34C C55C C54C 121.1(13) . .
C56C C55C C54C 117.7(14) . .
C57C C56C C74C 115.5(13) . .
C57C C56C C55C 119.1(14) . .
C74C C56C C55C 118.1(13) . .
C36C C57C C56C 119.9(14) . .
C36C C57C C58C 105.0(16) . .
C56C C57C C58C 124.8(14) . .
C38C C58C C59C 122.2(14) . .
C38C C58C C57C 110.2(16) . .
C59C C58C C57C 117.4(13) . .
C60C C59C C75C 116.2(13) . .
C60C C59C C58C 118.2(13) . .
C75C C59C C58C 117.9(13) . .
C59C C60C C82C 121.1(14) . .
C59C C60C C61C 119.9(14) . .
C82C C60C C61C 109.9(16) . .
C39C C61C C62C 119.9(14) . .
C39C C61C C60C 121.4(14) . .
C62C C61C C60C 109.4(16) . .
C61C C62C C42C 121.9(14) . .
C61C C62C C63C 105.1(17) . .
C42C C62C C63C 122.4(14) . .
C64C C63C C82C 120.5(14) . .
C64C C63C C62C 120.2(13) . .
C82C C63C C62C 110.1(17) . .
C65C C64C C63C 117.8(13) . .
C65C C64C C44C 118.8(13) . .
C63C C64C C44C 115.0(13) . .
C66C C65C C64C 117.7(14) . .
C66C C65C C78C 111.4(19) . .
C64C C65C C78C 122.4(14) . .
C65C C66C C67C 105.6(18) . .
C65C C66C C46C 125.5(16) . .
C67C C66C C46C 121.9(15) . .
C66C C67C C79C 110.1(18) . .
C66C C67C C68C 121.1(14) . .
C79C C67C C68C 119.3(14) . .
C67C C68C C48C 120.3(14) . .
C67C C68C C69C 118.6(15) . .
C48C C68C C69C 108.7(17) . .
C70C C69C C68C 122.7(15) . .
C70C C69C C50C 122.4(13) . .
C68C C69C C50C 106.8(16) . .
C69C C70C C71C 117.5(13) . .
C69C C70C C80C 118.7(13) . .
C71C C70C C80C 114.7(13) . .
C52C C71C C70C 119.8(15) . .
C52C C71C C72C 104.4(15) . .
C70C C71C C72C 125.8(14) . .
C54C C72C C73C 119.2(15) . .
C54C C72C C71C 106.1(18) . .
C73C C72C C71C 116.6(13) . .
C81C C73C C72C 117.0(13) . .
C81C C73C C74C 110.0(17) . .
C72C C73C C74C 120.4(13) . .
C75C C74C C56C 118.7(14) . .
C75C C74C C73C 105.8(16) . .
C56C C74C C73C 121.1(14) . .
C59C C75C C74C 124.1(13) . .
C59C C75C C76C 122.3(14) . .
C74C C75C C76C 107.2(16) . .
C81C C76C C77C 121.9(13) . .
C81C C76C C75C 112.5(16) . .
C77C C76C C75C 119.9(13) . .
C82C C77C C76C 116.7(13) . .
C82C C77C C78C 117.8(13) . .
C76C C77C C78C 118.9(14) . .
C79C C78C C65C 106.6(17) . .
C79C C78C C77C 121.2(14) . .
C65C C78C C77C 120.6(14) . .
C78C C79C C67C 105.7(16) . .
C78C C79C C80C 122.2(15) . .
C67C C79C C80C 124.3(15) . .
C79C C80C C70C 116.2(14) . .
C79C C80C C81C 117.4(13) . .
C70C C80C C81C 118.8(12) . .
C76C C81C C73C 104.5(16) . .
C76C C81C C80C 117.7(13) . .
C73C C81C C80C 126.8(13) . .
C77C C82C C60C 123.5(15) . .
C77C C82C C63C 120.3(14) . .
C60C C82C C63C 105.4(16) . .
C14D C3D C4D 119.0(17) . .
C14D C3D C1C 107.1(15) . .
C4D C3D C1C 124.3(14) . .
C17D C4D C3D 117.1(13) . .
C17D C4D C5D 121.6(15) . .
C3D C4D C5D 117.4(14) . .
C6D C5D C20D 116.1(13) . .
C6D C5D C4D 120.5(17) . .
C20D C5D C4D 115.6(15) . .
C5D C6D C7D 121.2(16) . .
C5D C6D C2C 125.2(13) . .
C7D C6D C2C 108.5(13) . .
C6D C7D C8D 109(2) . .
C6D C7D C22D 121.4(14) . .
C8D C7D C22D 119.9(15) . .
C7D C8D C9D 107.4(19) . .
C7D C8D C25D 120.6(16) . .
C9D C8D C25D 121.0(14) . .
C10D C9D C8D 121.2(15) . .
C10D C9D C2C 123.1(13) . .
C8D C9D C2C 111.6(14) . .
C9D C10D C11D 121.5(16) . .
C9D C10D C27D 120.1(14) . .
C11D C10D C27D 109.7(17) . .
C12D C11D C10D 119.3(17) . .
C12D C11D C29D 119.2(15) . .
C10D C11D C29D 105.9(18) . .
C11D C12D C13D 119.6(15) . .
C11D C12D C1C 124.2(13) . .
C13D C12D C1C 112.0(16) . .
C12D C13D C31D 122.7(15) . .
C12D C13D C14D 104(2) . .
C31D C13D C14D 122.0(16) . .
C15D C14D C3D 121.7(14) . .
C15D C14D C13D 119.5(14) . .
C3D C14D C13D 112(2) . .
C14D C15D C33D 122.9(15) . .
C14D C15D C16D 119.0(15) . .
C33D C15D C16D 110.6(18) . .
C35D C16D C17D 119.8(15) . .
C35D C16D C15D 108.6(17) . .
C17D C16D C15D 118.8(16) . .
C4D C17D C16D 120.8(13) . .
C4D C17D C18D 116.7(12) . .
C16D C17D C18D 119.8(12) . .
C19D C18D C37D 119.8(13) . .
C19D C18D C17D 118.0(14) . .
C37D C18D C17D 114.6(12) . .
C20D C19D C18D 121.9(16) . .
C20D C19D C40D 110.2(17) . .
C18D C19D C40D 119.6(14) . .
C19D C20D C21D 106.4(17) . .
C19D C20D C5D 125.9(15) . .
C21D C20D C5D 120.2(14) . .
C20D C21D C22D 122.9(16) . .
C20D C21D C41D 110.6(17) . .
C22D C21D C41D 117.9(13) . .
C21D C22D C7D 117.0(13) . .
C21D C22D C23D 118.8(14) . .
C7D C22D C23D 118.0(13) . .
C24D C23D C43D 105.6(16) . .
C24D C23D C22D 120.5(15) . .
C43D C23D C22D 126.4(14) . .
C23D C24D C25D 123.4(15) . .
C23D C24D C45D 108.6(17) . .
C25D C24D C45D 118.9(13) . .
C8D C25D C26D 118.1(13) . .
C8D C25D C24D 116.3(12) . .
C26D C25D C24D 119.5(14) . .
C27D C26D C25D 118.7(13) . .
C27D C26D C47D 114.9(12) . .
C25D C26D C47D 121.4(13) . .
C28D C27D C26D 123.8(14) . .
C28D C27D C10D 106.8(15) . .
C26D C27D C10D 120.7(14) . .
C49D C28D C27D 120.2(13) . .
C49D C28D C29D 119.0(13) . .
C27D C28D C29D 108.3(17) . .
C30D C29D C11D 123.9(14) . .
C30D C29D C28D 121.8(15) . .
C11D C29D C28D 107.4(15) . .
C29D C30D C51D 118.8(13) . .
C29D C30D C31D 116.6(13) . .
C51D C30D C31D 120.0(13) . .
C13D C31D C32D 116.7(13) . .
C13D C31D C30D 117.7(14) . .
C32D C31D C30D 117.0(14) . .
C53D C32D C31D 121.4(13) . .
C53D C32D C33D 117.3(13) . .
C31D C32D C33D 118.2(13) . .
C15D C33D C32D 118.5(16) . .
C15D C33D C34D 102.8(17) . .
C32D C33D C34D 121.2(15) . .
C35D C34D C55D 123.6(14) . .
C35D C34D C33D 110.7(16) . .
C55D C34D C33D 117.0(12) . .
C34D C35D C36D 119.9(13) . .
C34D C35D C16D 107.2(17) . .
C36D C35D C16D 121.8(14) . .
C57D C36D C35D 120.9(13) . .
C57D C36D C37D 107.8(15) . .
C35D C36D C37D 120.9(13) . .
C38D C37D C18D 121.5(14) . .
C38D C37D C36D 105.5(15) . .
C18D C37D C36D 122.3(14) . .
C58D C38D C37D 111.6(16) . .
C58D C38D C39D 120.4(13) . .
C37D C38D C39D 119.2(13) . .
C61D C39D C38D 118.5(13) . .
C61D C39D C40D 116.0(13) . .
C38D C39D C40D 119.2(13) . .
C41D C40D C19D 109.2(17) . .
C41D C40D C39D 122.7(14) . .
C19D C40D C39D 120.2(14) . .
C40D C41D C42D 122.8(15) . .
C40D C41D C21D 103.6(16) . .
C42D C41D C21D 121.4(14) . .
C41D C42D C62D 116.4(13) . .
C41D C42D C43D 121.5(13) . .
C62D C42D C43D 115.8(12) . .
C44D C43D C23D 112.0(17) . .
C44D C43D C42D 119.9(13) . .
C23D C43D C42D 113.5(13) . .
C45D C44D C43D 105.7(15) . .
C45D C44D C64D 118.4(14) . .
C43D C44D C64D 126.4(13) . .
C44D C45D C46D 124.8(14) . .
C44D C45D C24D 107.7(15) . .
C46D C45D C24D 121.3(14) . .
C45D C46D C47D 122.7(15) . .
C45D C46D C66D 112.9(13) . .
C47D C46D C66D 116.5(13) . .
C48D C47D C46D 119.8(13) . .
C48D C47D C26D 118.7(13) . .
C46D C47D C26D 116.2(13) . .
C49D C48D C68D 106.7(15) . .
C49D C48D C47D 122.3(14) . .
C68D C48D C47D 119.8(15) . .
C28D C49D C48D 119.2(13) . .
C28D C49D C50D 119.4(12) . .
C48D C49D C50D 112.2(16) . .
C51D C50D C69D 122.5(15) . .
C51D C50D C49D 121.5(14) . .
C69D C50D C49D 103.5(15) . .
C50D C51D C52D 116.4(13) . .
C50D C51D C30D 118.7(13) . .
C52D C51D C30D 119.0(13) . .
C71D C52D C53D 113.5(15) . .
C71D C52D C51D 121.3(13) . .
C53D C52D C51D 119.8(13) . .
C32D C53D C52D 122.1(15) . .
C32D C53D C54D 122.3(14) . .
C52D C53D C54D 105.8(15) . .
C72D C54D C53D 108.1(14) . .
C72D C54D C55D 124.8(12) . .
C53D C54D C55D 119.7(13) . .
C34D C55D C56D 116.5(13) . .
C34D C55D C54D 120.2(12) . .
C56D C55D C54D 115.6(12) . .
C57D C56D C74D 116.5(12) . .
C57D C56D C55D 118.8(13) . .
C74D C56D C55D 119.3(12) . .
C36D C57D C56D 120.2(13) . .
C36D C57D C58D 108.5(14) . .
C56D C57D C58D 123.9(13) . .
C38D C58D C59D 121.1(13) . .
C38D C58D C57D 106.1(15) . .
C59D C58D C57D 118.5(13) . .
C60D C59D C75D 117.9(13) . .
C60D C59D C58D 117.8(12) . .
C75D C59D C58D 116.5(12) . .
C59D C60D C82D 121.3(14) . .
C59D C60D C61D 121.0(13) . .
C82D C60D C61D 110.0(15) . .
C39D C61D C62D 121.6(14) . .
C39D C61D C60D 120.4(14) . .
C62D C61D C60D 105.7(15) . .
C61D C62D C42D 120.0(13) . .
C61D C62D C63D 110.9(15) . .
C42D C62D C63D 120.9(13) . .
C64D C63D C82D 121.1(14) . .
C64D C63D C62D 121.8(13) . .
C82D C63D C62D 104.4(15) . .
C65D C64D C63D 117.8(12) . .
C65D C64D C44D 121.4(12) . .
C63D C64D C44D 114.2(11) . .
C66D C65D C64D 116.5(13) . .
C66D C65D C78D 114.0(18) . .
C64D C65D C78D 121.9(14) . .
C65D C66D C67D 102.4(17) . .
C65D C66D C46D 125.4(15) . .
C67D C66D C46D 121.9(14) . .
C66D C67D C79D 113.0(18) . .
C66D C67D C68D 119.9(14) . .
C79D C67D C68D 118.4(13) . .
C67D C68D C48D 121.6(14) . .
C67D C68D C69D 119.7(14) . .
C48D C68D C69D 108.6(16) . .
C70D C69D C68D 121.7(14) . .
C70D C69D C50D 120.3(13) . .
C68D C69D C50D 108.6(15) . .
C69D C70D C71D 118.0(13) . .
C69D C70D C80D 119.4(13) . .
C71D C70D C80D 115.5(13) . .
C52D C71D C70D 120.1(15) . .
C52D C71D C72D 103.1(14) . .
C70D C71D C72D 126.3(13) . .
C54D C72D C73D 119.5(13) . .
C54D C72D C71D 108.6(15) . .
C73D C72D C71D 114.7(12) . .
C81D C73D C72D 119.5(13) . .
C81D C73D C74D 106.0(15) . .
C72D C73D C74D 119.2(12) . .
C75D C74D C56D 117.7(14) . .
C75D C74D C73D 107.9(14) . .
C56D C74D C73D 121.4(13) . .
C59D C75D C74D 125.4(13) . .
C59D C75D C76D 120.3(13) . .
C74D C75D C76D 107.6(15) . .
C81D C76D C77D 123.6(13) . .
C81D C76D C75D 109.7(15) . .
C77D C76D C75D 120.6(14) . .
C82D C77D C76D 118.0(14) . .
C82D C77D C78D 118.0(13) . .
C76D C77D C78D 117.3(14) . .
C79D C78D C65D 105.9(18) . .
C79D C78D C77D 121.1(15) . .
C65D C78D C77D 121.0(15) . .
C78D C79D C67D 104.4(17) . .
C78D C79D C80D 123.6(15) . .
C67D C79D C80D 125.0(15) . .
C79D C80D C70D 115.7(14) . .
C79D C80D C81D 116.6(13) . .
C70D C80D C81D 118.6(12) . .
C76D C81D C73D 108.6(14) . .
C76D C81D C80D 117.3(13) . .
C73D C81D C80D 125.3(13) . .
C77D C82D C60D 121.7(15) . .
C77D C82D C63D 119.5(14) . .
C60D C82D C63D 109.0(16) . .
C1H C2H C3H 116.4(8) . .
C1H C2H H2H1 108.2 . .
C3H C2H H2H1 108.2 . .
C1H C2H H2H2 108.2 . .
C3H C2H H2H2 108.2 . .
H2H1 C2H H2H2 107.3 . .
C2H C3H C3H 122.0(12) . 2_765
C2H C3H H3H1 106.8 . .
C3H C3H H3H1 106.8 2_765 .
C2H C3H H3H2 106.8 . .
C3H C3H H3H2 106.8 2_765 .
H3H1 C3H H3H2 106.7 . .
C2I C1I H1I1 109.5 . .
C2I C1I H1I2 109.5 . .
H1I1 C1I H1I2 109.5 . .
C2I C1I H1I3 109.5 . .
H1I1 C1I H1I3 109.5 . .
H1I2 C1I H1I3 109.5 . .
C1I C2I C3I 118.8(10) . .
C1I C2I H2I1 107.6 . .
C3I C2I H2I1 107.6 . .
C1I C2I H2I2 107.6 . .
C3I C2I H2I2 107.6 . .
H2I1 C2I H2I2 107.0 . .
C4I C3I C2I 117.2(10) . .
C4I C3I H3I1 108.0 . .
C2I C3I H3I1 108.0 . .
C4I C3I H3I2 108.0 . .
C2I C3I H3I2 108.0 . .
H3I1 C3I H3I2 107.2 . .
C5I C4I C3I 119.2(9) . .
C5I C4I H4I1 107.5 . .
C3I C4I H4I1 107.5 . .
C5I C4I H4I2 107.5 . .
C3I C4I H4I2 107.5 . .
H4I1 C4I H4I2 107.0 . .
C6I C5I C4I 120.7(9) . .
C6I C5I H5I1 107.1 . .
C4I C5I H5I1 107.1 . .
C6I C5I H5I2 107.1 . .
C4I C5I H5I2 107.1 . .
H5I1 C5I H5I2 106.8 . .
C5I C6I H6I1 109.5 . .
C5I C6I H6I2 109.5 . .
H6I1 C6I H6I2 109.5 . .
C5I C6I H6I3 109.5 . .
H6I1 C6I H6I3 109.5 . .
H6I2 C6I H6I3 109.5 . .
C2K C1K H1K1 109.5 . .
C2K C1K H1K2 109.5 . .
H1K1 C1K H1K2 109.5 . .
C2K C1K H1K3 109.5 . .
H1K1 C1K H1K3 109.5 . .
H1K2 C1K H1K3 109.5 . .
C3K C2K C1K 118.2(11) . .
C3K C2K H2K1 107.8 . .
C1K C2K H2K1 107.8 . .
C3K C2K H2K2 107.8 . .
C1K C2K H2K2 107.8 . .
H2K1 C2K H2K2 107.1 . .
C4K C3K C2K 119.2(11) . .
C4K C3K H3K1 107.5 . .
C2K C3K H3K1 107.5 . .
C4K C3K H3K2 107.5 . .
C2K C3K H3K2 107.5 . .
H3K1 C3K H3K2 107.0 . .
C3K C4K C5K 119.7(11) . .
C3K C4K H4K1 107.4 . .
C5K C4K H4K1 107.4 . .
C3K C4K H4K2 107.4 . .
C5K C4K H4K2 107.4 . .
H4K1 C4K H4K2 106.9 . .
C4K C5K C6K 118.6(11) . .
C4K C5K H5K1 107.7 . .
C6K C5K H5K1 107.7 . .
C4K C5K H5K2 107.7 . .
C6K C5K H5K2 107.7 . .
H5K1 C5K H5K2 107.1 . .
C5K C6K H6K1 109.5 . .
C5K C6K H6K2 109.5 . .
H6K1 C6K H6K2 109.5 . .
C5K C6K H6K3 109.5 . .
H6K1 C6K H6K3 109.5 . .
H6K2 C6K H6K3 109.5 . .
C3T C1T C4T 72.5(13) 2_756 2_756
C3T C1T C2T 176.4(13) 2_756 .
C4T C1T C2T 110.7(13) 2_756 .
C3T C1T C2T 65.3(12) 2_756 2_756
C4T C1T C2T 137.8(19) 2_756 2_756
C2T C1T C2T 111.4(13) . 2_756
C3T C1T C6T 57.2(11) 2_756 .
C4T C1T C6T 129.7(14) 2_756 .
C2T C1T C6T 119.6(13) . .
C2T C1T C6T 8.4(14) 2_756 .
C3T C1T C5T 130.8(14) 2_756 2_756
C4T C1T C5T 58.3(10) 2_756 2_756
C2T C1T C5T 52.4(10) . 2_756
C2T C1T C5T 163.6(16) 2_756 2_756
C6T C1T C5T 171.9(12) . 2_756
C3T C1T C7T 58.8(11) 2_756 .
C4T C1T C7T 14.2(12) 2_756 .
C2T C1T C7T 124.5(13) . .
C2T C1T C7T 124.1(14) 2_756 .
C6T C1T C7T 115.9(12) . .
C5T C1T C7T 72.1(11) 2_756 .
C3T C1T C1T 121.0(15) 2_756 2_756
C4T C1T C1T 165.9(17) 2_756 2_756
C2T C1T C1T 55.7(11) . 2_756
C2T C1T C1T 55.7(10) 2_756 2_756
C6T C1T C1T 63.9(11) . 2_756
C5T C1T C1T 108.0(14) 2_756 2_756
C7T C1T C1T 179.7(14) . 2_756
C3T C1T C6T 173.4(15) 2_756 2_756
C4T C1T C6T 113.1(15) 2_756 2_756
C2T C1T C6T 3.0(12) . 2_756
C2T C1T C6T 108.8(15) 2_756 2_756
C6T C1T C6T 117.1(11) . 2_756
C5T C1T C6T 54.9(10) 2_756 2_756
C7T C1T C6T 127.0(13) . 2_756
C1T C1T C6T 53.2(10) 2_756 2_756
C6T C2T C5T 134(10) 2_756 2_756
C6T C2T C1T 156(10) 2_756 .
C5T C2T C1T 64.7(12) 2_756 .
C6T C2T C1T 91(10) 2_756 2_756
C5T C2T C1T 133(2) 2_756 2_756
C1T C2T C1T 68.6(13) . 2_756
C6T C2T C3T 43(9) 2_756 .
C5T C2T C3T 176.5(18) 2_756 .
C1T C2T C3T 118.6(14) . .
C1T C2T C3T 50.0(9) 2_756 .
C6T C2T H2T 79(10) 2_756 .
C5T C2T H2T 56.4(15) 2_756 .
C1T C2T H2T 121.0(17) . .
C1T C2T H2T 170.3(19) 2_756 .
C3T C2T H2T 120.3(16) . .
C1T C3T C6T 70.6(14) 2_756 2_756
C1T C3T C7T 73.5(13) 2_756 2_756
C6T C3T C7T 143.9(19) 2_756 2_756
C1T C3T C2T 64.6(12) 2_756 .
C6T C3T C2T 6.4(15) 2_756 .
C7T C3T C2T 138.1(14) 2_756 .
C1T C3T C4T 55.6(10) 2_756 .
C6T C3T C4T 126.2(15) 2_756 .
C7T C3T C4T 18.2(11) 2_756 .
C2T C3T C4T 120.2(12) . .
C1T C3T H3T 173.7(18) 2_756 .
C6T C3T H3T 115.4(18) 2_756 .
C7T C3T H3T 100.4(17) 2_756 .
C2T C3T H3T 121.4(16) . .
C4T C3T H3T 118.4(16) . .
C7T C4T C1T 123(5) 2_756 2_756
C7T C4T C5T 164(5) 2_756 .
C1T C4T C5T 67.6(12) 2_756 .
C7T C4T C3T 72(4) 2_756 .
C1T C4T C3T 51.9(10) 2_756 .
C5T C4T C3T 119.5(13) . .
C7T C4T H4T 42(4) 2_756 .
C1T C4T H4T 166(2) 2_756 .
C5T C4T H4T 126.2(16) . .
C3T C4T H4T 114.2(15) . .
C2T C5T C4T 117.0(15) 2_756 .
C2T C5T C6T 6.2(15) 2_756 .
C4T C5T C6T 122.7(13) . .
C2T C5T C1T 62.9(11) 2_756 2_756
C4T C5T C1T 54.1(10) . 2_756
C6T C5T C1T 68.8(11) . 2_756
C2T C5T C7T 119.9(16) 2_756 2_756
C4T C5T C7T 4.1(12) . 2_756
C6T C5T C7T 125.8(12) . 2_756
C1T C5T C7T 57.0(11) 2_756 2_756
C2T C5T H5T 120.4(19) 2_756 .
C4T C5T H5T 122.6(16) . .
C6T C5T H5T 114.7(15) . .
C1T C5T H5T 176.3(18) 2_756 .
C7T C5T H5T 119.5(17) 2_756 .
C2T C6T C3T 131(10) 2_756 2_756
C2T C6T C5T 40(9) 2_756 .
C3T C6T C5T 171.0(18) 2_756 .
C2T C6T C1T 81(10) 2_756 .
C3T C6T C1T 52.2(11) 2_756 .
C5T C6T C1T 119.3(13) . .
C2T C6T C1T 21(9) 2_756 2_756
C3T C6T C1T 115.0(16) 2_756 2_756
C5T C6T C1T 56.4(9) . 2_756
C1T C6T C1T 62.9(11) . 2_756
C2T C6T H6T 156(10) 2_756 .
C3T C6T H6T 67.1(15) 2_756 .
C5T C6T H6T 121.3(17) . .
C1T C6T H6T 119.3(17) . .
C1T C6T H6T 176(2) 2_756 .
C4T C7T C3T 89(5) 2_756 2_756
C4T C7T C1T 43(4) 2_756 .
C3T C7T C1T 47.7(10) 2_756 .
C4T C7T C5T 12(4) 2_756 2_756
C3T C7T C5T 98.5(15) 2_756 2_756
C1T C7T C5T 50.8(9) . 2_756
C4T C7T H7TA 155(10) 2_756 .
C3T C7T H7TA 67(8) 2_756 .
C1T C7T H7TA 115(9) . .
C5T C7T H7TA 166(9) 2_756 .
C4T C7T H7TB 87(8) 2_756 .
C3T C7T H7TB 120(7) 2_756 .
C1T C7T H7TB 100(9) . .
C5T C7T H7TB 76(7) 2_756 .
H7TA C7T H7TB 110(5) . .
C4T C7T H7TC 78(8) 2_756 .
C3T C7T H7TC 127(8) 2_756 .
C1T C7T H7TC 111(9) . .
C5T C7T H7TC 78(7) 2_756 .
H7TA C7T H7TC 110(5) . .
H7TB C7T H7TC 110(5) . .

loop_
_geom_bond_atom_site_label_1
_geom_bond_atom_site_label_2
_geom_bond_distance
_geom_bond_site_symmetry_2
Sc1A C1CA 2.315(13) .
Sc1A C2CA 2.349(12) .
Sc2A C2CA 2.253(15) .
Sc2A C1CA 2.293(17) .
C1CA C2CA 1.213(13) .
Sc1B C1CB 2.320(14) .
Sc1B C2CB 2.342(12) .
Sc2B C2CB 2.250(15) .
Sc2B C1CB 2.296(17) .
C1CB C2CB 1.211(13) .
Sc1C C1CC 2.325(14) .
Sc1C C2CC 2.343(13) .
Sc2C C2CC 2.252(16) .
Sc2C C1CC 2.296(18) .
C1CC C2CC 1.211(13) .
Sc1D C1CD 2.325(14) .
Sc1D C2CD 2.340(12) .
Sc2D C2CD 2.249(16) .
Sc2D C1CD 2.294(18) .
C1CD C2CD 1.212(13) .
C1WA N1 1.447(15) .
C1WA C1A 1.543(17) .
C1WA H1W1 0.9900 .
C1WA H1W2 0.9900 .
C2WA N1 1.47(2) .
C2WA C2A 1.57(2) .
C2WA H2W1 0.9900 .
C2WA H2W2 0.9900 .
C1WB N1 1.43(4) .
C1WB C1C 1.53(4) .
C1WB H1W3 0.9900 .
C1WB H1W4 0.9900 .
C2WB N1 1.50(3) .
C2WB C2C 1.61(3) .
C2WB H2W3 0.9900 .
C2WB H2W4 0.9900 .
C3W N1 1.483(6) .
C3W C1X 1.536(8) .
C3W C1Y 1.543(7) .
C3W C1Z 1.543(7) .
C1X C6X 1.377(8) .
C1X C2X 1.395(8) .
C2X C3X 1.386(8) .
C2X H2X 0.9500 .
C3X C4X 1.367(9) .
C3X H3X 0.9500 .
C4X C5X 1.375(9) .
C4X H4X 0.9500 .
C5X C6X 1.387(9) .
C5X H5X 0.9500 .
C6X H6X 0.9500 .
C1Y C6Y 1.384(7) .
C1Y C2Y 1.384(7) .
C2Y C3Y 1.384(8) .
C2Y H2Y 0.9500 .
C3Y C4Y 1.375(8) .
C3Y H3Y 0.9500 .
C4Y C5Y 1.372(8) .
C4Y H4Y 0.9500 .
C5Y C6Y 1.396(8) .
C5Y H5Y 0.9500 .
C6Y H6Y 0.9500 .
C1Z C6Z 1.391(8) .
C1Z C2Z 1.391(7) .
C2Z C3Z 1.380(7) .
C2Z H2Z 0.9500 .
C3Z C4Z 1.374(8) .
C3Z H3Z 0.9500 .
C4Z C5Z 1.380(8) .
C4Z H4Z 0.9500 .
C5Z C6Z 1.378(8) .
C5Z H5Z 0.9500 .
C6Z H6Z 0.9500 .
C1A C9A 1.486(15) .
C1A C3B 1.488(15) .
C1A C12B 1.540(15) .
C1A C6A 1.555(15) .
C1A C2A 1.565(8) .
C2A C9B 1.483(15) .
C2A C3A 1.488(14) .
C2A C12A 1.535(15) .
C2A C6B 1.556(15) .
C3A C14A 1.426(18) .
C3A C4A 1.46(2) .
C4A C17A 1.413(19) .
C4A C5A 1.496(13) .
C5A C6A 1.36(2) .
C5A C20A 1.493(19) .
C6A C7A 1.397(18) .
C7A C8A 1.415(16) .
C7A C22A 1.429(19) .
C8A C9A 1.414(17) .
C8A C25A 1.429(19) .
C9A C10A 1.33(2) .
C10A C11A 1.436(12) .
C10A C27A 1.444(15) .
C11A C12A 1.372(19) .
C11A C29A 1.438(15) .
C12A C13A 1.404(18) .
C13A C31A 1.418(19) .
C13A C14A 1.454(17) .
C14A C15A 1.365(19) .
C15A C33A 1.372(17) .
C15A C16A 1.447(16) .
C16A C35A 1.434(16) .
C16A C17A 1.444(19) .
C17A C18A 1.626(17) .
C18A C19A 1.411(12) .
C18A C37A 1.419(16) .
C19A C20A 1.308(17) .
C19A C40A 1.425(15) .
C20A C21A 1.357(17) .
C21A C22A 1.371(17) .
C21A C41A 1.457(16) .
C22A C23A 1.460(18) .
C23A C24A 1.312(17) .
C23A C43A 1.377(15) .
C24A C25A 1.452(16) .
C24A C45A 1.455(15) .
C25A C26A 1.431(16) .
C26A C27A 1.417(16) .
C26A C47A 1.484(16) .
C27A C28A 1.400(15) .
C28A C49A 1.385(11) .
C28A C29A 1.460(14) .
C29A C30A 1.380(16) .
C30A C51A 1.481(17) .
C30A C31A 1.495(16) .
C31A C32A 1.478(17) .
C32A C53A 1.387(17) .
C32A C33A 1.512(17) .
C33A C34A 1.557(16) .
C34A C35A 1.345(14) .
C34A C55A 1.428(14) .
C35A C36A 1.421(15) .
C36A C57A 1.402(14) .
C36A C37A 1.488(15) .
C37A C38A 1.410(13) .
C38A C58A 1.406(13) .
C38A C39A 1.430(15) .
C39A C61A 1.407(15) .
C39A C40A 1.452(15) .
C40A C41A 1.335(14) .
C41A C42A 1.421(15) .
C42A C62A 1.453(15) .
C42A C43A 1.465(15) .
C43A C44A 1.379(13) .
C44A C45A 1.324(14) .
C44A C64A 1.451(13) .
C45A C46A 1.372(16) .
C46A C47A 1.457(16) .
C46A C66A 1.492(17) .
C47A C48A 1.428(16) .
C48A C49A 1.388(14) .
C48A C68A 1.418(15) .
C49A C50A 1.460(14) .
C50A C51A 1.374(16) .
C50A C69A 1.448(14) .
C51A C52A 1.451(16) .
C52A C71A 1.388(16) .
C52A C53A 1.446(15) .
C53A C54A 1.500(15) .
C54A C72A 1.379(14) .
C54A C55A 1.515(14) .
C55A C56A 1.482(15) .
C56A C57A 1.420(15) .
C56A C74A 1.467(16) .
C57A C58A 1.468(14) .
C58A C59A 1.443(14) .
C59A C60A 1.390(16) .
C59A C75A 1.420(14) .
C60A C82A 1.429(15) .
C60A C61A 1.443(14) .
C61A C62A 1.418(15) .
C62A C63A 1.490(14) .
C63A C64A 1.401(14) .
C63A C82A 1.448(15) .
C64A C65A 1.377(14) .
C65A C66A 1.322(15) .
C65A C78A 1.386(15) .
C66A C67A 1.369(15) .
C67A C79A 1.392(15) .
C67A C68A 1.408(16) .
C68A C69A 1.448(13) .
C69A C70A 1.369(15) .
C70A C71A 1.459(16) .
C70A C80A 1.505(15) .
C71A C72A 1.594(15) .
C72A C73A 1.461(14) .
C73A C81A 1.459(14) .
C73A C74A 1.481(14) .
C74A C75A 1.433(14) .
C75A C76A 1.442(13) .
C76A C81A 1.410(14) .
C76A C77A 1.415(13) .
C77A C82A 1.385(17) .
C77A C78A 1.423(17) .
C78A C79A 1.371(15) .
C79A C80A 1.413(14) .
C80A C81A 1.503(15) .
C3B C14B 1.425(18) .
C3B C4B 1.46(2) .
C4B C17B 1.412(19) .
C4B C5B 1.497(13) .
C5B C6B 1.37(2) .
C5B C20B 1.49(2) .
C6B C7B 1.401(19) .
C7B C8B 1.415(16) .
C7B C22B 1.43(2) .
C8B C9B 1.415(18) .
C8B C25B 1.431(19) .
C9B C10B 1.33(2) .
C10B C11B 1.438(12) .
C10B C27B 1.445(16) .
C11B C12B 1.377(19) .
C11B C29B 1.441(16) .
C12B C13B 1.406(18) .
C13B C31B 1.418(19) .
C13B C14B 1.453(18) .
C14B C15B 1.368(19) .
C15B C33B 1.375(17) .
C15B C16B 1.450(16) .
C16B C35B 1.434(16) .
C16B C17B 1.448(19) .
C17B C18B 1.630(18) .
C18B C19B 1.414(12) .
C18B C37B 1.421(16) .
C19B C20B 1.311(17) .
C19B C40B 1.422(16) .
C20B C21B 1.354(18) .
C21B C22B 1.367(17) .
C21B C41B 1.458(16) .
C22B C23B 1.458(18) .
C23B C24B 1.308(18) .
C23B C43B 1.377(16) .
C24B C25B 1.455(16) .
C24B C45B 1.457(16) .
C25B C26B 1.432(16) .
C26B C27B 1.421(17) .
C26B C47B 1.486(17) .
C27B C28B 1.405(15) .
C28B C49B 1.386(12) .
C28B C29B 1.458(15) .
C29B C30B 1.379(17) .
C30B C51B 1.483(17) .
C30B C31B 1.496(16) .
C31B C32B 1.477(17) .
C32B C53B 1.390(17) .
C32B C33B 1.518(17) .
C33B C34B 1.560(16) .
C34B C35B 1.346(14) .
C34B C55B 1.429(15) .
C35B C36B 1.422(15) .
C36B C57B 1.400(14) .
C36B C37B 1.486(15) .
C37B C38B 1.411(14) .
C38B C58B 1.402(13) .
C38B C39B 1.426(16) .
C39B C61B 1.408(15) .
C39B C40B 1.450(15) .
C40B C41B 1.331(14) .
C41B C42B 1.422(15) .
C42B C62B 1.449(15) .
C42B C43B 1.459(15) .
C43B C44B 1.381(13) .
C44B C45B 1.326(14) .
C44B C64B 1.453(13) .
C45B C46B 1.374(16) .
C46B C47B 1.458(16) .
C46B C66B 1.491(17) .
C47B C48B 1.424(16) .
C48B C49B 1.390(15) .
C48B C68B 1.422(15) .
C49B C50B 1.459(14) .
C50B C51B 1.381(16) .
C50B C69B 1.452(15) .
C51B C52B 1.453(17) .
C52B C71B 1.389(16) .
C52B C53B 1.449(15) .
C53B C54B 1.509(15) .
C54B C72B 1.384(14) .
C54B C55B 1.521(14) .
C55B C56B 1.491(15) .
C56B C57B 1.423(16) .
C56B C74B 1.467(16) .
C57B C58B 1.471(14) .
C58B C59B 1.444(14) .
C59B C60B 1.388(16) .
C59B C75B 1.417(14) .
C60B C82B 1.427(15) .
C60B C61B 1.441(15) .
C61B C62B 1.419(15) .
C62B C63B 1.482(14) .
C63B C64B 1.403(15) .
C63B C82B 1.442(16) .
C64B C65B 1.381(14) .
C65B C66B 1.330(16) .
C65B C78B 1.389(15) .
C66B C67B 1.370(16) .
C67B C79B 1.396(15) .
C67B C68B 1.410(16) .
C68B C69B 1.449(13) .
C69B C70B 1.372(16) .
C70B C71B 1.464(16) .
C70B C80B 1.505(16) .
C71B C72B 1.595(15) .
C72B C73B 1.464(14) .
C73B C81B 1.460(14) .
C73B C74B 1.479(14) .
C74B C75B 1.435(14) .
C75B C76B 1.442(13) .
C76B C81B 1.405(14) .
C76B C77B 1.410(14) .
C77B C82B 1.383(17) .
C77B C78B 1.423(17) .
C78B C79B 1.371(15) .
C79B C80B 1.414(14) .
C80B C81B 1.508(15) .
C1C C3D 1.486(15) .
C1C C9C 1.486(15) .
C1C C12D 1.536(15) .
C1C C6C 1.557(16) .
C1C C2C 1.564(9) .
C2C C9D 1.485(15) .
C2C C3C 1.485(15) .
C2C C12C 1.536(15) .
C2C C6D 1.557(15) .
C3C C14C 1.428(19) .
C3C C4C 1.46(2) .
C4C C17C 1.411(19) .
C4C C5C 1.499(14) .
C5C C6C 1.37(2) .
C5C C20C 1.50(2) .
C6C C7C 1.402(19) .
C7C C8C 1.415(17) .
C7C C22C 1.43(2) .
C8C C9C 1.415(18) .
C8C C25C 1.431(19) .
C9C C10C 1.33(2) .
C10C C11C 1.437(13) .
C10C C27C 1.446(16) .
C11C C12C 1.375(19) .
C11C C29C 1.439(16) .
C12C C13C 1.407(18) .
C13C C31C 1.42(2) .
C13C C14C 1.454(18) .
C14C C15C 1.367(19) .
C15C C33C 1.375(18) .
C15C C16C 1.449(16) .
C16C C35C 1.433(16) .
C16C C17C 1.44(2) .
C17C C18C 1.627(18) .
C18C C19C 1.410(13) .
C18C C37C 1.419(17) .
C19C C20C 1.315(18) .
C19C C40C 1.422(16) .
C20C C21C 1.357(18) .
C21C C22C 1.365(17) .
C21C C41C 1.453(16) .
C22C C23C 1.460(19) .
C23C C24C 1.309(18) .
C23C C43C 1.376(16) .
C24C C25C 1.453(17) .
C24C C45C 1.457(16) .
C25C C26C 1.433(17) .
C26C C27C 1.418(17) .
C26C C47C 1.488(17) .
C27C C28C 1.405(15) .
C28C C49C 1.385(12) .
C28C C29C 1.462(15) .
C29C C30C 1.378(17) .
C30C C51C 1.486(18) .
C30C C31C 1.501(17) .
C31C C32C 1.479(18) .
C32C C53C 1.393(17) .
C32C C33C 1.520(17) .
C33C C34C 1.559(16) .
C34C C35C 1.345(14) .
C34C C55C 1.428(15) .
C35C C36C 1.420(15) .
C36C C57C 1.398(14) .
C36C C37C 1.487(15) .
C37C C38C 1.409(14) .
C38C C58C 1.403(14) .
C38C C39C 1.428(16) .
C39C C61C 1.406(15) .
C39C C40C 1.451(16) .
C40C C41C 1.326(15) .
C41C C42C 1.417(16) .
C42C C62C 1.449(16) .
C42C C43C 1.460(16) .
C43C C44C 1.377(14) .
C44C C45C 1.326(15) .
C44C C64C 1.452(13) .
C45C C46C 1.375(16) .
C46C C47C 1.461(17) .
C46C C66C 1.491(18) .
C47C C48C 1.429(16) .
C48C C49C 1.389(15) .
C48C C68C 1.421(15) .
C49C C50C 1.461(15) .
C50C C51C 1.382(17) .
C50C C69C 1.452(15) .
C51C C52C 1.455(17) .
C52C C71C 1.391(16) .
C52C C53C 1.448(15) .
C53C C54C 1.506(15) .
C54C C72C 1.383(14) .
C54C C55C 1.522(14) .
C55C C56C 1.491(16) .
C56C C57C 1.423(16) .
C56C C74C 1.468(16) .
C57C C58C 1.469(15) .
C58C C59C 1.447(15) .
C59C C60C 1.389(17) .
C59C C75C 1.420(15) .
C60C C82C 1.426(15) .
C60C C61C 1.442(15) .
C61C C62C 1.415(15) .
C62C C63C 1.483(15) .
C63C C64C 1.402(15) .
C63C C82C 1.443(16) .
C64C C65C 1.379(15) .
C65C C66C 1.326(16) .
C65C C78C 1.387(16) .
C66C C67C 1.370(16) .
C67C C79C 1.395(16) .
C67C C68C 1.411(17) .
C68C C69C 1.450(13) .
C69C C70C 1.374(16) .
C70C C71C 1.465(17) .
C70C C80C 1.506(16) .
C71C C72C 1.595(16) .
C72C C73C 1.463(15) .
C73C C81C 1.459(15) .
C73C C74C 1.478(15) .
C74C C75C 1.435(15) .
C75C C76C 1.444(14) .
C76C C81C 1.405(14) .
C76C C77C 1.413(14) .
C77C C82C 1.382(17) .
C77C C78C 1.423(17) .
C78C C79C 1.372(16) .
C79C C80C 1.414(14) .
C80C C81C 1.506(15) .
C3D C14D 1.428(18) .
C3D C4D 1.46(2) .
C4D C17D 1.414(19) .
C4D C5D 1.500(14) .
C5D C6D 1.37(2) .
C5D C20D 1.50(2) .
C6D C7D 1.403(19) .
C7D C8D 1.415(17) .
C7D C22D 1.43(2) .
C8D C9D 1.416(18) .
C8D C25D 1.430(19) .
C9D C10D 1.33(2) .
C10D C11D 1.437(13) .
C10D C27D 1.444(16) .
C11D C12D 1.376(19) .
C11D C29D 1.438(16) .
C12D C13D 1.404(18) .
C13D C31D 1.419(19) .
C13D C14D 1.453(18) .
C14D C15D 1.367(19) .
C15D C33D 1.376(18) .
C15D C16D 1.447(16) .
C16D C35D 1.432(16) .
C16D C17D 1.45(2) .
C17D C18D 1.628(18) .
C18D C19D 1.411(13) .
C18D C37D 1.420(17) .
C19D C20D 1.314(18) .
C19D C40D 1.422(16) .
C20D C21D 1.356(18) .
C21D C22D 1.368(17) .
C21D C41D 1.455(16) .
C22D C23D 1.463(19) .
C23D C24D 1.315(17) .
C23D C43D 1.378(16) .
C24D C25D 1.453(17) .
C24D C45D 1.459(16) .
C25D C26D 1.432(17) .
C26D C27D 1.417(17) .
C26D C47D 1.485(17) .
C27D C28D 1.402(15) .
C28D C49D 1.384(12) .
C28D C29D 1.459(15) .
C29D C30D 1.377(17) .
C30D C51D 1.485(18) .
C30D C31D 1.497(17) .
C31D C32D 1.478(18) .
C32D C53D 1.392(17) .
C32D C33D 1.514(17) .
C33D C34D 1.558(16) .
C34D C35D 1.345(14) .
C34D C55D 1.430(15) .
C35D C36D 1.420(15) .
C36D C57D 1.401(14) .
C36D C37D 1.489(15) .
C37D C38D 1.410(14) .
C38D C58D 1.405(14) .
C38D C39D 1.426(16) .
C39D C61D 1.407(15) .
C39D C40D 1.451(16) .
C40D C41D 1.329(15) .
C41D C42D 1.416(16) .
C42D C62D 1.450(16) .
C42D C43D 1.462(16) .
C43D C44D 1.377(14) .
C44D C45D 1.328(15) .
C44D C64D 1.454(13) .
C45D C46D 1.374(16) .
C46D C47D 1.458(17) .
C46D C66D 1.492(17) .
C47D C48D 1.427(16) .
C48D C49D 1.388(15) .
C48D C68D 1.420(15) .
C49D C50D 1.460(15) .
C50D C51D 1.378(17) .
C50D C69D 1.449(15) .
C51D C52D 1.454(17) .
C52D C71D 1.389(16) .
C52D C53D 1.448(15) .
C53D C54D 1.505(15) .
C54D C72D 1.382(14) .
C54D C55D 1.517(15) .
C55D C56D 1.489(16) .
C56D C57D 1.421(16) .
C56D C74D 1.469(16) .
C57D C58D 1.469(15) .
C58D C59D 1.447(15) .
C59D C60D 1.391(16) .
C59D C75D 1.422(15) .
C60D C82D 1.428(15) .
C60D C61D 1.444(15) .
C61D C62D 1.418(15) .
C62D C63D 1.486(15) .
C63D C64D 1.399(15) .
C63D C82D 1.445(16) .
C64D C65D 1.379(15) .
C65D C66D 1.322(16) .
C65D C78D 1.387(16) .
C66D C67D 1.368(16) .
C67D C79D 1.392(16) .
C67D C68D 1.409(17) .
C68D C69D 1.448(13) .
C69D C70D 1.371(16) .
C70D C71D 1.460(17) .
C70D C80D 1.503(16) .
C71D C72D 1.592(15) .
C72D C73D 1.463(15) .
C73D C81D 1.459(15) .
C73D C74D 1.482(15) .
C74D C75D 1.435(15) .
C75D C76D 1.441(14) .
C76D C81D 1.405(14) .
C76D C77D 1.414(14) .
C77D C82D 1.384(17) .
C77D C78D 1.423(17) .
C78D C79D 1.369(16) .
C79D C80D 1.410(14) .
C80D C81D 1.503(15) .
C1H C2H 1.429(8) .
C1H H1H1 0.9800 .
C1H H1H2 0.9800 .
C1H H1H3 0.9800 .
C2H C3H 1.432(8) .
C2H H2H1 0.9900 .
C2H H2H2 0.9900 .
C3H C3H 1.512(18) 2_765
C3H H3H1 0.9900 .
C3H H3H2 0.9900 .
C1I C2I 1.411(9) .
C1I H1I1 0.9800 .
C1I H1I2 0.9800 .
C1I H1I3 0.9800 .
C2I C3I 1.422(9) .
C2I H2I1 0.9900 .
C2I H2I2 0.9900 .
C3I C4I 1.419(9) .
C3I H3I1 0.9900 .
C3I H3I2 0.9900 .
C4I C5I 1.405(9) .
C4I H4I1 0.9900 .
C4I H4I2 0.9900 .
C5I C6I 1.404(9) .
C5I H5I1 0.9900 .
C5I H5I2 0.9900 .
C6I H6I1 0.9800 .
C6I H6I2 0.9800 .
C6I H6I3 0.9800 .
C1K C2K 1.419(9) .
C1K H1K1 0.9800 .
C1K H1K2 0.9800 .
C1K H1K3 0.9800 .
C2K C3K 1.417(9) .
C2K H2K1 0.9900 .
C2K H2K2 0.9900 .
C3K C4K 1.409(9) .
C3K H3K1 0.9900 .
C3K H3K2 0.9900 .
C4K C5K 1.412(9) .
C4K H4K1 0.9900 .
C4K H4K2 0.9900 .
C5K C6K 1.418(9) .
C5K H5K1 0.9900 .
C5K H5K2 0.9900 .
C6K H6K1 0.9800 .
C6K H6K2 0.9800 .
C6K H6K3 0.9800 .
C1T C3T 1.157(18) 2_756
C1T C4T 1.21(2) 2_756
C1T C2T 1.364(19) .
C1T C2T 1.36(2) 2_756
C1T C6T 1.383(19) .
C1T C5T 1.386(18) 2_756
C1T C7T 1.50(2) .
C1T C1T 1.54(3) 2_756
C1T C6T 1.55(3) 2_756
C2T C6T 0.20(3) 2_756
C2T C5T 1.21(2) 2_756
C2T C1T 1.36(2) 2_756
C2T C3T 1.37(2) .
C2T H2T 0.949(9) .
C3T C1T 1.157(18) 2_756
C3T C6T 1.23(2) 2_756
C3T C7T 1.34(2) 2_756
C3T C4T 1.403(19) .
C3T H3T 0.951(9) .
C4T C7T 0.44(3) 2_756
C4T C1T 1.21(2) 2_756
C4T C5T 1.275(17) .
C4T H4T 0.951(9) .
C5T C2T 1.21(2) 2_756
C5T C6T 1.36(2) .
C5T C1T 1.385(18) 2_756
C5T C7T 1.70(2) 2_756
C5T H5T 0.950(9) .
C6T C2T 0.20(3) 2_756
C6T C3T 1.23(2) 2_756
C6T C1T 1.55(3) 2_756
C6T H6T 0.950(9) .
C7T C4T 0.44(3) 2_756
C7T C3T 1.34(2) 2_756
C7T C5T 1.70(2) 2_756
C7T H7TA 0.982(7) .
C7T H7TB 0.982(7) .
C7T H7TC 0.982(7) .
